data_7134735
loop_
_publ_author_name
'Ma, Along'
'Ren, Yonggang'
'Zuo, Yang'
'Zhao, Jiaqi'
'Zhang, Shuo'
'Ma, Xiaoshuang'
'Wang, Shuxin'

_publ_section_title
;
 Regulating Ag-Cu synergy effect <i>via</i> Cu doping numbers to boost
 CO<sub>2</sub> electroreduction on Ag<sub>14</sub> nanoclusters.
;
_journal_issue 58
_journal_name_full 'Chemical communications (Cambridge, England)'
_journal_page_first 10772
_journal_page_last 10775
_journal_paper_doi 10.1039/d5cc02587g
_journal_volume 61
_journal_year 2025
_chemical_formula_moiety 'C156 H84 Ag10 Cu4 F60 O12 P4 S12, 1[CH2Cl2], 3[CH3OH]'
_chemical_formula_sum 'C160 H98 Ag10 Cl2 Cu4 F60 O15 P4 S12'
_chemical_formula_weight 5312.74
_space_group_crystal_system triclinic
_space_group_IT_number 2
_space_group_name_Hall '-P 1'
_space_group_name_H-M_alt 'P -1'
_atom_sites_solution_hydrogens mixed
_atom_sites_solution_primary dual
_audit_creation_date 2024-12-25
_audit_creation_method
;
Olex2 1.5
(compiled 2024.02.16 svn.r378c4104 for OlexSys, GUI svn.r6928)
;
_audit_update_record
;
2024-12-31 deposited with the CCDC.	2025-06-11 downloaded from the CCDC.
;
_cell_angle_alpha 89.531(2)
_cell_angle_beta 89.166(2)
_cell_angle_gamma 85.539(2)
_cell_formula_units_Z 2
_cell_length_a 18.7192(11)
_cell_length_b 19.3113(13)
_cell_length_c 25.7905(17)
_cell_measurement_reflns_used 9465
_cell_measurement_temperature 170
_cell_measurement_theta_max 27.205
_cell_measurement_theta_min 2.368
_cell_volume 9293.6(10)
_computing_cell_refinement 'SAINT V8.40B (?, 2016)'
_computing_data_reduction 'SAINT V8.40B (?, 2016)'
_computing_molecular_graphics 'Olex2 1.5 (Dolomanov et al., 2009)'
_computing_publication_material 'Olex2 1.5 (Dolomanov et al., 2009)'
_computing_structure_refinement 'SHELXL 2018/3 (Sheldrick, 2015)'
_computing_structure_solution 'SHELXT 2018/2 (Sheldrick, 2018)'
_diffrn_ambient_temperature 170.0
_diffrn_measured_fraction_theta_full 0.999
_diffrn_measured_fraction_theta_max 0.999
_diffrn_measurement_device_type 'Bruker APEX-II CCD'
_diffrn_radiation_type MoK\a
_diffrn_radiation_wavelength 0.71073
_diffrn_reflns_av_R_equivalents 0.0454
_diffrn_reflns_av_unetI/netI 0.0315
_diffrn_reflns_Laue_measured_fraction_full 0.999
_diffrn_reflns_Laue_measured_fraction_max 0.999
_diffrn_reflns_limit_h_max 22
_diffrn_reflns_limit_h_min -22
_diffrn_reflns_limit_k_max 22
_diffrn_reflns_limit_k_min -22
_diffrn_reflns_limit_l_max 30
_diffrn_reflns_limit_l_min -30
_diffrn_reflns_number 193338
_diffrn_reflns_point_group_measured_fraction_full 0.999
_diffrn_reflns_point_group_measured_fraction_max 0.999
_diffrn_reflns_theta_full 25.000
_diffrn_reflns_theta_max 25.000
_diffrn_reflns_theta_min 1.907
_exptl_absorpt_coefficient_mu 1.790
_exptl_absorpt_correction_T_max 0.1137
_exptl_absorpt_correction_T_min 0.0825
_exptl_absorpt_correction_type multi-scan
_exptl_crystal_colour yellow
_exptl_crystal_colour_primary yellow
_exptl_crystal_density_diffrn 1.899
_exptl_crystal_description block
_exptl_crystal_F_000 5180
_exptl_crystal_size_max 0.12
_exptl_crystal_size_mid 0.08
_exptl_crystal_size_min 0.04
_refine_diff_density_max 1.184
_refine_diff_density_min -0.771
_refine_diff_density_rms 0.082
_refine_ls_extinction_method none
_refine_ls_goodness_of_fit_ref 1.112
_refine_ls_hydrogen_treatment constr
_refine_ls_matrix_type full
_refine_ls_number_parameters 2247
_refine_ls_number_reflns 32726
_refine_ls_number_restraints 4766
_refine_ls_restrained_S_all 1.055
_refine_ls_R_factor_all 0.0568
_refine_ls_R_factor_gt 0.0389
_refine_ls_shift/su_max 0.002
_refine_ls_shift/su_mean 0.000
_refine_ls_structure_factor_coef Fsqd
_refine_ls_weighting_details 'w=1/[\s^2^(Fo^2^)+(0.0676P)^2^] where P=(Fo^2^+2Fc^2^)/3'
_refine_ls_weighting_scheme calc
_refine_ls_wR_factor_gt 0.1110
_refine_ls_wR_factor_ref 0.1189
_reflns_Friedel_coverage 0.000
_reflns_number_gt 24274
_reflns_number_total 32726
_reflns_threshold_expression 'I > 2\s(I)'
_cod_data_source_file d5cc02587g2.cif
_cod_data_source_block mal20241025a
_cod_depositor_comments 'Adding full bibliography for 7134735--7134737.cif.'
_cod_database_code 7134735
_shelx_shelxl_version_number 2018/3
_shelx_space_group_comment
;
The symmetry employed for this shelxl refinement is uniquely defined
by the following loop, which should always be used as a source of
symmetry information in preference to the above space-group names.
They are only intended as comments.
;
_shelx_estimated_absorpt_t_max 0.932
_shelx_estimated_absorpt_t_min 0.814
_olex2_refinement_description
;
1. Fixed Uiso
 At 1.2 times of:
  All C(H) groups
 At 1.5 times of:
  All C(H,H,H) groups
2. Restrained distances
 O11-C73 = O13-C163
 1.45 with sigma of 0.001
 O7-C11 = O2-C153
 1.45 with sigma of 0.001
 C165-C163
 2.5 with sigma of 0.01
 O3-C159
 1.4 with sigma of 0.02
 C81-O3
 1.45 with sigma of 0.001
 O13-C165 = O11-C127
 1.4 with sigma of 0.001
3. Rigid bond restraints
 Ag11, S8
 with sigma for 1-2 distances of 0.0005 and sigma for 1-3 distances of 0.0005
 Cu4, S12
 with sigma for 1-2 distances of 0.001 and sigma for 1-3 distances of 0.001
 Ag3, S6
 with sigma for 1-2 distances of 0.001 and sigma for 1-3 distances of 0.001
 Cu4, S9
 with sigma for 1-2 distances of 0.001 and sigma for 1-3 distances of 0.001
 Ag3, S10
 with sigma for 1-2 distances of 0.0005 and sigma for 1-3 distances of 0.0005
 Cu3, S8
 with sigma for 1-2 distances of 0.0005 and sigma for 1-3 distances of 0.0005
 Cu2, S10
 with sigma for 1-2 distances of 0.001 and sigma for 1-3 distances of 0.001
4. Uiso/Uaniso restraints and constraints
All non-hydrogen atoms have similar U: within 2A with sigma of 0.04 and sigma
for terminal atoms of 0.08 within 2A
C167 \\sim C21 \\sim C169 \\sim C41 \\sim C165 \\sim C83 \\sim O13 \\sim C163:
within 2A with sigma of 0.001 and sigma for terminal atoms of 0.002 within 2A
C151 \\sim C19 \\sim C147 \\sim C37 \\sim C149 \\sim C75: within 2A with sigma
of 0.001 and sigma for terminal atoms of 0.002 within 2A
C81 \\sim O3 \\sim C159 \\sim C79 \\sim C157 \\sim C39 \\sim C161 \\sim C5:
within 2A with sigma of 0.001 and sigma for terminal atoms of 0.002 within 2A
C77 \\sim O5 \\sim C151 \\sim C75 \\sim C149 \\sim C37 \\sim C147 \\sim C19:
within 2A with sigma of 0.001 and sigma for terminal atoms of 0.002 within 2A
O11 \\sim C73 \\sim C127 \\sim C63 \\sim C125 \\sim C31 \\sim C129 \\sim C2:
within 2A with sigma of 0.001 and sigma for terminal atoms of 0.002 within 2A
5. Rigid body (RIGU) restrains
 All non-hydrogen atoms
 with sigma for 1-2 distances of 0.004 and sigma for 1-3 distances of 0.004
 C147, C19, C37, C151, C149, C75
 with sigma for 1-2 distances of 0.001 and sigma for 1-3 distances of 0.001
6. Others
 Sof(Ag9)=Sof(O2)=Sof(C31)=Sof(H31)=Sof(C125)=Sof(H125)=Sof(C63)=Sof(H63)=
 Sof(C127)=Sof(C2)=Sof(H2)=Sof(C129)=Sof(O5)=Sof(C131)=Sof(H131)=Sof(C33)=
 Sof(C133)=Sof(H133)=Sof(C67)=Sof(C135)=Sof(H135)=Sof(C17)=Sof(H17)=Sof(O11)=
 Sof(C73)=Sof(H73A)=Sof(H73B)=Sof(H73C)=Sof(C147)=Sof(C37)=Sof(H37)=Sof(C149)=
 Sof(H149)=Sof(C75)=Sof(H75)=Sof(C151)=Sof(C19)=Sof(H19)=Sof(C153)=Sof(H15A)=
 Sof(H15B)=Sof(H15C)=Sof(C77)=Sof(H77A)=Sof(H77B)=Sof(H77C)=Sof(P2)=1-FVAR(1)
 Sof(P3)=Sof(C39)=Sof(H39)=Sof(C157)=Sof(H157)=Sof(C79)=Sof(H79)=Sof(C159)=
 Sof(C5)=Sof(H5)=Sof(C161)=Sof(O3)=Sof(C81)=Sof(H81A)=Sof(H81B)=Sof(H81C)=
 Sof(O13)=Sof(C163)=Sof(H16A)=Sof(H16B)=Sof(H16C)=Sof(C41)=Sof(H41)=Sof(C165)=
 Sof(C83)=Sof(H83)=Sof(C167)=Sof(C21)=Sof(H21)=Sof(C169)=Sof(H169)=Sof(O7)=
 Sof(C85)=Sof(C171)=Sof(H171)=Sof(C43)=Sof(C173)=Sof(H173)=Sof(C87)=Sof(H87)=
 Sof(C175)=Sof(H175)=Sof(C11)=Sof(H11A)=Sof(H11B)=Sof(H11C)=Sof(Ag5)=FVAR(1)
7.a Riding coordinates:
 C153(H15A,H15B,H15C), C163(H16A,H16B,H16C)
7.b Aromatic/amide H refined with riding coordinates:
 C40(H40), C44(H44), C46(H46), C48(H48), C52(H52), C56(H56), C58(H58),
 C60(H60), C64(H64), C66(H66), C68(H68), C72(H72), C74(H74), C78(H78), C80(H80),
  C82(H82), C88(H88), C92(H92), C94(H94), C96(H96), C100(H100), C104(H104),
 C106(H106), C108(H108), C112(H112), C116(H116), C118(H118), C120(H120),
 C124(H124), C128(H128), C130(H130), C132(H132), C136(H136), C140(H140),
 C142(H142), C144(H144), C31(H31), C125(H125), C63(H63), C2(H2), C131(H131),
 C133(H133), C135(H135), C17(H17), C37(H37), C149(H149), C75(H75), C19(H19),
 C39(H39), C157(H157), C79(H79), C5(H5), C41(H41), C83(H83), C21(H21),
 C169(H169), C171(H171), C173(H173), C87(H87), C175(H175)
7.c Fitted hexagon refined as free rotating group:
 C1(C4,C6,C8,C10,C12), C14(C16,C18,C20,C22,C24), C26(C28,C30,C32,C34,C36),
 C38(C40,C42,C44,C46,C48), C50(C52,C54,C56,C58,C60), C62(C64,C66,C68,C70,C72),
 C74(C76,C78,C80,C82,C84), C86(C88,C90,C92,C94,C96), C98(C100,C102,C104,C106,
 C108), C110(C112,C114,C116,C118,C120), C122(C124,C126,C128,C130,C132),
 C134(C136,C138,C140,C142,C144), C146(C148,C150,C152,C154,C156), C158(C160,C162,
 C164,C166,C168), C170(C172,C174,C176,C177,C89), C45(C91,C23,C93,C47,C95),
 C3(C97,C49,C99,C25,C101), C51(C103,C13,C105,C53,C107), C27(C109,C55,C111,C7,
 C113), C115(C29,C117,C59,C119,C15), C31(C125,C63,C127,C2,C129), C131(C33,C133,
 C67,C135,C17), C139(C35,C141,C71,C143,C9), C147(C37,C149,C75,C151,C19),
 C39(C157,C79,C159,C5,C161), C41(C165,C83,C167,C21,C169), C85(C171,C43,C173,C87,
 C175)
7.d Idealised Me refined as rotating group:
 C57(H57A,H57B,H57C), C121(H12A,H12B,H12C), C61(H61A,H61B,H61C), C123(H12D,
 H12E,H12F), C65(H65A,H65B,H65C), C137(H13A,H13B,H13C), C69(H69A,H69B,H69C),
 C145(H14A,H14B,H14C), C73(H73A,H73B,H73C), C77(H77A,H77B,H77C), C155(H15D,H15E,
 H15F), C81(H81A,H81B,H81C), C11(H11A,H11B,H11C)
;
_smtbx_masks_special_details
;
A solvent mask was calculated and 194 electrons were 
found in a volume of 1414\%A^3^ in 2 voids per unit cell. 
This is consistent with the presence of 
1[CH2Cl2], 3[CH3OH] per formula unit 
which account for 192 electrons 
per unit cell.
;
_smtbx_masks_void_probe_radius 1.2
_smtbx_masks_void_truncation_radius 1.2
_olex2_submission_special_instructions 'No special instructions were received'

loop_
_space_group_symop_operation_xyz
'x, y, z'
'-x, -y, -z'

loop_
_atom_site_label
_atom_site_type_symbol
_atom_site_fract_x
_atom_site_fract_y
_atom_site_fract_z
_atom_site_U_iso_or_equiv
_atom_site_adp_type
_atom_site_occupancy
_atom_site_site_symmetry_order
_atom_site_calc_flag
_atom_site_refinement_flags_posn
_atom_site_refinement_flags_adp
_atom_site_refinement_flags_occupancy
_atom_site_disorder_assembly
_atom_site_disorder_group
Ag1 Ag 0.82283(2) 0.28081(2) 0.29058(2) 0.04720(9) Uani 1 1 d . . . . .
Ag4 Ag 0.67053(2) 0.28861(2) 0.31370(2) 0.04636(8) Uani 1 1 d . . . . .
Ag6 Ag 0.72631(2) 0.36384(2) 0.22786(2) 0.04772(9) Uani 1 1 d . . . . .
Ag8 Ag 0.64346(2) 0.24696(2) 0.21108(2) 0.05429(9) Uani 1 1 d . . . . .
Ag10 Ag 0.79426(2) 0.23790(2) 0.18727(2) 0.05746(10) Uani 1 1 d . . . . .
Ag11 Ag 0.77965(2) 0.19355(2) 0.40864(2) 0.05622(10) Uani 1 1 d . U . . .
Ag3 Ag 0.54348(2) 0.39485(2) 0.25596(2) 0.05672(10) Uani 1 1 d . U . . .
Ag7 Ag 0.74301(2) 0.16262(2) 0.27408(2) 0.05550(9) Uani 1 1 d . . . . .
Ag2 Ag 0.90741(2) 0.37383(2) 0.19548(2) 0.06265(11) Uani 1 1 d . . . . .
Ag9 Ag 0.71133(15) 0.0890(2) 0.15497(16) 0.1034(11) Uani 0.642(5) 1 d . U P A 2
Cu1 Cu 0.75502(2) 0.40778(3) 0.33225(2) 0.04385(12) Uani 1 1 d . . . . .
Cu4 Cu 0.59225(3) 0.16790(3) 0.30106(2) 0.05479(14) Uani 1 1 d . U . . .
Cu2 Cu 0.69669(3) 0.32588(3) 0.12405(2) 0.05920(15) Uani 1 1 d . U . . .
Cu3 Cu 0.89505(3) 0.15387(3) 0.25217(2) 0.05909(15) Uani 1 1 d . U . . .
S1 S 0.86474(5) 0.40419(6) 0.29121(4) 0.0495(3) Uani 1 1 d . U . . .
S4 S 0.73592(5) 0.32434(6) 0.39376(4) 0.0476(2) Uani 1 1 d . U . . .
S6 S 0.65827(5) 0.45309(6) 0.28596(4) 0.0484(2) Uani 1 1 d . U . . .
S8 S 0.88860(6) 0.17993(6) 0.33921(5) 0.0560(3) Uani 1 1 d . U . . .
S10 S 0.58484(5) 0.35048(7) 0.16032(4) 0.0587(3) Uani 1 1 d . U . . .
S12 S 0.53503(6) 0.27740(6) 0.31062(4) 0.0559(3) Uani 1 1 d . U . . .
S3 S 0.78727(6) 0.39633(7) 0.14250(4) 0.0607(3) Uani 1 1 d . U . . .
P1 P 0.42893(6) 0.46421(7) 0.25695(4) 0.0541(3) Uani 1 1 d . U . . .
P4 P 0.80753(6) 0.15822(6) 0.49717(5) 0.0528(3) Uani 1 1 d . U . . .
S7 S 0.68009(6) 0.12995(6) 0.35902(5) 0.0604(3) Uani 1 1 d . U . . .
S2 S 0.93025(6) 0.23687(7) 0.19394(5) 0.0669(3) Uani 1 1 d . U . . .
P5 P 1.01315(6) 0.43277(8) 0.16946(4) 0.0622(3) Uani 1 1 d . U . . .
S9 S 0.59895(6) 0.12515(7) 0.21726(5) 0.0676(3) Uani 1 1 d . U . . .
S5 S 0.73132(7) 0.21270(8) 0.10318(5) 0.0729(4) Uani 1 1 d . U . . .
S11 S 0.82095(7) 0.07548(7) 0.21870(6) 0.0745(4) Uani 1 1 d . U . . .
P3 P 0.6940(9) 0.0071(7) 0.0847(6) 0.077(3) Uani 0.358(5) 1 d . U P A 1
F1 F 1.12599(12) 0.34375(14) 0.33877(10) 0.0636(7) Uani 1 1 d . U . . .
F4 F 1.01086(12) 0.32650(13) 0.28267(9) 0.0566(6) Uani 1 1 d . U . . .
F6 F 0.72315(13) 0.47015(13) 0.43185(10) 0.0609(6) Uani 1 1 d . U . . .
F8 F 0.53784(13) 0.40653(14) 0.37647(10) 0.0666(7) Uani 1 1 d . U . . .
F10 F 0.87261(13) 0.48414(15) 0.38978(9) 0.0658(7) Uani 1 1 d . U . . .
F12 F 0.44844(13) 0.29036(15) 0.19592(10) 0.0681(7) Uani 1 1 d . U . . .
F14 F 0.63448(13) 0.25035(14) 0.46407(10) 0.0664(7) Uani 1 1 d . U . . .
F16 F 0.91402(14) 0.27903(13) 0.42598(10) 0.0677(7) Uani 1 1 d . U . . .
F18 F 1.03782(14) 0.12879(15) 0.30491(11) 0.0751(8) Uani 1 1 d . U . . .
F20 F 0.83490(15) 0.52316(16) 0.19724(10) 0.0768(8) Uani 1 1 d . U . . .
F22 F 1.11586(14) 0.42855(16) 0.42308(10) 0.0776(8) Uani 1 1 d . U . . .
F24 F 0.98826(15) 0.49786(17) 0.44761(10) 0.0831(9) Uani 1 1 d . U . . .
F26 F 0.33775(14) 0.26027(17) 0.13834(12) 0.0829(9) Uani 1 1 d . U . . .
F28 F 0.80741(15) 0.03139(15) 0.38686(15) 0.0921(10) Uani 1 1 d . U . . .
F30 F 0.57543(16) 0.34859(19) 0.04410(10) 0.0885(10) Uani 1 1 d . U . . .
F32 F 0.73603(18) 0.56600(15) 0.33317(13) 0.0915(10) Uani 1 1 d . U . . .
F34 F 1.03784(17) 0.29681(16) 0.47244(12) 0.0890(9) Uani 1 1 d . U . . .
F36 F 0.59467(17) 0.51962(16) 0.18934(11) 0.0834(9) Uani 1 1 d . U . . .
F38 F 0.65824(15) 0.51878(16) 0.51843(12) 0.0843(9) Uani 1 1 d . U . . .
F40 F 0.57069(15) 0.30036(19) 0.55144(11) 0.0909(10) Uani 1 1 d . U . . .
O1 O 0.81638(18) 0.41005(17) 0.56212(14) 0.0716(9) Uani 1 1 d . U . . .
F42 F 0.55808(16) 0.03759(16) 0.35798(15) 0.0964(11) Uani 1 1 d . U . . .
F44 F 0.69118(17) 0.45586(19) 0.05925(12) 0.0918(10) Uani 1 1 d . U . . .
F46 F 0.47910(17) 0.4292(2) 0.47023(12) 0.0964(10) Uani 1 1 d . U . . .
F48 F 0.55819(18) 0.14901(19) 0.10496(12) 0.0966(10) Uani 1 1 d . U . . .
F50 F 0.58236(17) 0.43543(19) 0.57948(11) 0.0963(10) Uani 1 1 d . U . . .
F52 F 0.46090(17) 0.17845(17) 0.37914(14) 0.0937(10) Uani 1 1 d . U . . .
F54 F 0.93579(17) 0.3014(2) 0.08641(11) 0.0921(10) Uani 1 1 d . U . . .
F56 F 1.16097(14) 0.14964(19) 0.35104(13) 0.0958(10) Uani 1 1 d . U . . .
F58 F 1.16264(15) 0.23150(19) 0.43612(13) 0.1008(11) Uani 1 1 d . U . . .
F60 F 0.46051(17) 0.09358(19) 0.26851(14) 0.1008(11) Uani 1 1 d . U . . .
F15 F 0.34481(16) 0.27097(19) 0.03301(12) 0.0988(11) Uani 1 1 d . U . . .
O4 O 1.04306(18) 0.03484(19) 0.42668(16) 0.0827(10) Uani 1 1 d . U . . .
F31 F 0.46545(18) 0.3131(2) -0.01296(11) 0.1052(12) Uani 1 1 d . U . . .
F2 F 0.95271(18) 0.00161(18) 0.26277(16) 0.1095(12) Uani 1 1 d . U . . .
F33 F 0.84827(19) 0.0997(2) 0.08218(16) 0.1178(13) Uani 1 1 d . U . . .
F17 F 0.70491(18) -0.02054(18) 0.24541(17) 0.1134(13) Uani 1 1 d . U . . .
F35 F 0.3992(2) 0.2038(2) 0.47198(16) 0.1292(15) Uani 1 1 d . U . . .
O6 O 0.29573(19) 0.2631(2) 0.33713(16) 0.0877(11) Uani 1 1 d . U . . .
O8 O 0.9899(2) 0.6028(2) 0.32337(15) 0.0865(11) Uani 1 1 d . U . . .
O10 O 0.87298(19) 0.5169(3) 0.00685(13) 0.1047(15) Uani 1 1 d . U . . .
F9 F 0.4068(2) 0.3283(2) 0.51817(13) 0.1317(16) Uani 1 1 d . U . . .
F37 F 0.7467(2) 0.3129(2) 0.01427(13) 0.1068(11) Uani 1 1 d . U . . .
F19 F 0.8124(2) 0.6536(2) 0.16639(16) 0.1245(14) Uani 1 1 d . U . . .
F39 F 0.8055(2) -0.10127(17) 0.41786(19) 0.1351(16) Uani 1 1 d . U . . .
O12 O 1.17891(19) 0.2051(2) 0.17437(16) 0.0962(12) Uani 1 1 d . U . . .
C1 C 1.06379(10) 0.37784(14) 0.35149(10) 0.0514(10) Uani 1 1 d G U . . .
C4 C 1.00391(13) 0.36942(13) 0.32162(8) 0.0472(9) Uani 1 1 d G U . . .
C6 C 0.93864(10) 0.40498(14) 0.33427(9) 0.0462(9) Uani 1 1 d G U . . .
C8 C 0.93325(11) 0.44895(14) 0.37678(10) 0.0532(10) Uani 1 1 d G U . . .
C10 C 0.99314(14) 0.45736(14) 0.40665(9) 0.0569(11) Uani 1 1 d G U . . .
C12 C 1.05841(11) 0.42181(15) 0.39401(9) 0.0564(11) Uani 1 1 d G U . . .
F5 F 0.4346(2) 0.1275(2) 0.05984(16) 0.1363(16) Uani 1 1 d . U . . .
F41 F 0.5866(2) 0.6548(2) 0.16336(15) 0.1227(14) Uani 1 1 d . U . . .
F21 F 0.6681(3) 0.5879(2) 0.03062(15) 0.1414(17) Uani 1 1 d . U . . .
F43 F 0.5589(2) -0.0957(2) 0.3879(2) 0.1399(17) Uani 1 1 d . U . . .
C14 C 0.68124(13) 0.35883(14) 0.44595(8) 0.0470(9) Uani 1 1 d G U . . .
C16 C 0.68672(14) 0.42755(13) 0.45994(10) 0.0508(10) Uani 1 1 d G U . . .
C18 C 0.65323(15) 0.45327(13) 0.50503(11) 0.0634(12) Uani 1 1 d G U . . .
C20 C 0.61426(15) 0.41026(18) 0.53614(9) 0.0692(13) Uani 1 1 d G U . . .
C22 C 0.60878(14) 0.34154(16) 0.52216(10) 0.0631(12) Uani 1 1 d G U . . .
C24 C 0.64227(14) 0.31582(12) 0.47706(11) 0.0550(10) Uani 1 1 d G U . . .
O14 O 0.57701(19) 0.0285(2) 0.51027(19) 0.1038(15) Uani 1 1 d . U . . .
F11 F 1.0146(2) 0.2556(3) 0.00490(14) 0.1340(16) Uani 1 1 d . U . . .
F45 F 1.0156(2) 0.1010(2) 0.18153(18) 0.1380(16) Uani 1 1 d . U . . .
C26 C 0.51476(12) 0.32117(18) 0.12164(10) 0.0599(12) Uani 1 1 d G U . . .
C28 C 0.51875(14) 0.3264(2) 0.06790(10) 0.0697(13) Uani 1 1 d G U . . .
C30 C 0.46144(17) 0.3094(2) 0.03810(8) 0.0790(15) Uani 1 1 d G U . . .
C32 C 0.40013(14) 0.2873(2) 0.06202(11) 0.0792(15) Uani 1 1 d G U . . .
C34 C 0.39613(12) 0.28208(19) 0.11576(12) 0.0694(13) Uani 1 1 d G U . . .
C36 C 0.45345(14) 0.29903(18) 0.14557(8) 0.0624(12) Uani 1 1 d G U . . .
O15 O 0.4379(2) 0.5039(3) 0.05894(14) 0.1117(16) Uani 1 1 d . U . . .
C38 C 0.78713(15) 0.22445(13) 0.54544(11) 0.0551(10) Uani 1 1 d G U . . .
C40 C 0.81046(14) 0.28969(15) 0.53461(9) 0.0533(10) Uani 1 1 d G U . . .
H40 H 0.836414 0.297353 0.503428 0.064 Uiso 1 1 calc R U . . .
C42 C 0.79582(16) 0.34371(12) 0.56940(12) 0.0611(11) Uani 1 1 d G U . . .
C44 C 0.75784(18) 0.33249(16) 0.61502(11) 0.0791(14) Uani 1 1 d G U . . .
H44 H 0.747834 0.369408 0.638798 0.095 Uiso 1 1 calc R U . . .
C46 C 0.73451(18) 0.26725(19) 0.62585(10) 0.0869(16) Uani 1 1 d G U . . .
H46 H 0.708562 0.259587 0.657036 0.104 Uiso 1 1 calc R U . . .
C48 C 0.74916(17) 0.21323(14) 0.59107(13) 0.0754(14) Uani 1 1 d G U . . .
H48 H 0.733215 0.168647 0.598469 0.090 Uiso 1 1 calc R U . . .
F23 F 0.33577(19) 0.0752(2) 0.2243(2) 0.1420(17) Uani 1 1 d . U . . .
F47 F 0.3210(2) 0.0909(2) 0.1202(2) 0.158(2) Uani 1 1 d . U . . .
F3 F 0.6815(3) -0.16564(18) 0.4191(2) 0.157(2) Uani 1 1 d . U . . .
C50 C 0.43325(18) 0.55525(14) 0.27214(13) 0.0648(12) Uani 1 1 d G U . . .
C52 C 0.48570(16) 0.57282(18) 0.30619(13) 0.0697(13) Uani 1 1 d G U . . .
H52 H 0.516464 0.537435 0.321834 0.084 Uiso 1 1 calc R U . . .
C54 C 0.4931(2) 0.6422(2) 0.31736(15) 0.0894(16) Uani 1 1 d G U . . .
C56 C 0.4481(3) 0.69395(14) 0.29448(19) 0.112(2) Uani 1 1 d G U . . .
H56 H 0.453182 0.741341 0.302108 0.134 Uiso 1 1 calc R U . . .
C58 C 0.3957(3) 0.67638(18) 0.26042(18) 0.136(3) Uani 1 1 d G U . . .
H58 H 0.364893 0.711768 0.244778 0.164 Uiso 1 1 calc R U . . .
C60 C 0.3882(2) 0.6070(2) 0.24925(15) 0.107(2) Uani 1 1 d G U . . .
H60 H 0.352388 0.595028 0.225975 0.128 Uiso 1 1 calc R U . . .
F49 F 0.7315(3) 0.70007(19) 0.30429(19) 0.1499(19) Uani 1 1 d . U . . .
C62 C 0.90276(10) 0.13427(15) 0.50334(11) 0.0555(11) Uani 1 1 d G U . . .
C64 C 0.94521(15) 0.16145(15) 0.54072(10) 0.0623(12) Uani 1 1 d G U . . .
H64 H 0.923850 0.190893 0.566910 0.075 Uiso 1 1 calc R U . . .
C66 C 1.01893(14) 0.14554(16) 0.53979(11) 0.0720(13) Uani 1 1 d G U . . .
H66 H 1.047940 0.164115 0.565341 0.086 Uiso 1 1 calc R U . . .
C68 C 1.05018(10) 0.10246(16) 0.50147(13) 0.0718(13) Uani 1 1 d G U . . .
H68 H 1.100563 0.091584 0.500836 0.086 Uiso 1 1 calc R U . . .
C70 C 1.00773(14) 0.07528(15) 0.46409(11) 0.0623(12) Uani 1 1 d G U . . .
C72 C 0.93402(13) 0.09118(14) 0.46502(10) 0.0564(11) Uani 1 1 d G U . . .
H72 H 0.905004 0.072609 0.439469 0.068 Uiso 1 1 calc R U . . .
C74 C 0.94476(16) 0.47991(16) 0.08145(11) 0.0710(14) Uani 1 1 d G U . . .
H74 H 0.930686 0.433765 0.079871 0.085 Uiso 1 1 calc R U . . .
C76 C 0.91944(15) 0.5291(2) 0.04517(10) 0.0817(16) Uani 1 1 d G U . . .
C78 C 0.94003(17) 0.59664(19) 0.04748(11) 0.0865(16) Uani 1 1 d G U . . .
H78 H 0.922725 0.630284 0.022681 0.104 Uiso 1 1 calc R U . . .
C80 C 0.98593(18) 0.61494(15) 0.08608(13) 0.0851(16) Uani 1 1 d G U . . .
H80 H 1.000004 0.661082 0.087660 0.102 Uiso 1 1 calc R U . . .
C82 C 1.01125(16) 0.56572(18) 0.12236(10) 0.0754(14) Uani 1 1 d G U . . .
H82 H 1.042624 0.578222 0.148745 0.090 Uiso 1 1 calc R U . . .
C84 C 0.99066(15) 0.49820(17) 0.12005(10) 0.0673(13) Uani 1 1 d G U . . .
C86 C 0.31030(15) 0.33127(13) 0.33625(12) 0.0674(12) Uani 1 1 d G U . . .
C88 C 0.35477(14) 0.36084(15) 0.30008(10) 0.0596(11) Uani 1 1 d G U . . .
H88 H 0.378080 0.332933 0.273754 0.072 Uiso 1 1 calc R U . . .
C90 C 0.36513(13) 0.43124(15) 0.30242(9) 0.0542(10) Uani 1 1 d G U . . .
C92 C 0.33102(15) 0.47206(13) 0.34093(11) 0.0644(12) Uani 1 1 d G U . . .
H92 H 0.338103 0.520177 0.342532 0.077 Uiso 1 1 calc R U . . .
C94 C 0.28655(14) 0.44250(17) 0.37711(10) 0.0701(13) Uani 1 1 d G U . . .
H94 H 0.263239 0.470402 0.403432 0.084 Uiso 1 1 calc R U . . .
C96 C 0.27619(13) 0.37210(18) 0.37477(10) 0.0698(13) Uani 1 1 d G U . . .
H96 H 0.245795 0.351892 0.399494 0.084 Uiso 1 1 calc R U . . .
F25 F 0.6536(3) 0.74646(19) 0.22162(19) 0.1532(19) Uani 1 1 d . U . . .
C98 C 0.76003(14) 0.08433(14) 0.51797(14) 0.0625(12) Uani 1 1 d G U . . .
C100 C 0.68760(14) 0.08672(14) 0.50635(14) 0.0665(13) Uani 1 1 d G U . . .
H100 H 0.665172 0.126470 0.489567 0.080 Uiso 1 1 calc R U . . .
C102 C 0.64798(12) 0.03095(17) 0.51928(17) 0.0845(17) Uani 1 1 d G U . . .
C104 C 0.68079(17) -0.02721(15) 0.54383(18) 0.101(2) Uani 1 1 d G U . . .
H104 H 0.653716 -0.065320 0.552668 0.121 Uiso 1 1 calc R U . . .
C106 C 0.75322(17) -0.02960(15) 0.55545(17) 0.101(2) Uani 1 1 d G U . . .
H106 H 0.775648 -0.069352 0.572233 0.121 Uiso 1 1 calc R U . . .
C108 C 0.79284(12) 0.02616(17) 0.54252(16) 0.0829(17) Uani 1 1 d G U . . .
H108 H 0.842343 0.024527 0.550465 0.099 Uiso 1 1 calc R U . . .
C110 C 1.08388(14) 0.37433(17) 0.14215(11) 0.0692(13) Uani 1 1 d G U . . .
C112 C 1.10494(15) 0.31476(19) 0.17036(9) 0.0719(14) Uani 1 1 d G U . . .
H112 H 1.085580 0.308059 0.204120 0.086 Uiso 1 1 calc R U . . .
C114 C 1.15433(16) 0.26501(16) 0.14918(12) 0.0776(14) Uani 1 1 d G U . . .
C116 C 1.18266(15) 0.27482(18) 0.09978(12) 0.0824(16) Uani 1 1 d G U . . .
H116 H 1.216413 0.240814 0.085302 0.099 Uiso 1 1 calc R U . . .
C118 C 1.16160(16) 0.3344(2) 0.07157(9) 0.0858(17) Uani 1 1 d G U . . .
H118 H 1.180964 0.341091 0.037807 0.103 Uiso 1 1 calc R U . . .
C120 C 1.11221(16) 0.38414(17) 0.09275(11) 0.0762(15) Uani 1 1 d G U . . .
H120 H 1.097823 0.424852 0.073469 0.091 Uiso 1 1 calc R U . . .
C122 C 0.38627(15) 0.46570(19) 0.19429(9) 0.0620(12) Uani 1 1 d G U . . .
C124 C 0.42794(13) 0.48522(19) 0.15241(12) 0.0658(12) Uani 1 1 d G U . . .
H124 H 0.475154 0.498242 0.157825 0.079 Uiso 1 1 calc R U . . .
C126 C 0.40054(17) 0.4857(2) 0.10259(10) 0.0857(17) Uani 1 1 d G U . . .
C128 C 0.33146(18) 0.4666(2) 0.09466(10) 0.104(2) Uani 1 1 d G U . . .
H128 H 0.312732 0.466967 0.060616 0.124 Uiso 1 1 calc R U . . .
C130 C 0.28979(14) 0.4471(2) 0.13655(13) 0.106(2) Uani 1 1 d G U . . .
H130 H 0.242580 0.434099 0.131127 0.127 Uiso 1 1 calc R U . . .
C132 C 0.31720(14) 0.4466(2) 0.18636(11) 0.0831(16) Uani 1 1 d G U . . .
H132 H 0.288715 0.433302 0.214988 0.100 Uiso 1 1 calc R U . . .
F51 F 0.7204(3) -0.1472(2) 0.2875(2) 0.162(2) Uani 1 1 d . U . . .
C134 C 1.05236(14) 0.47869(16) 0.22170(10) 0.0613(12) Uani 1 1 d G U . . .
C136 C 1.00631(11) 0.52355(17) 0.25079(11) 0.0615(12) Uani 1 1 d G U . . .
H136 H 0.957264 0.530885 0.241769 0.074 Uiso 1 1 calc R U . . .
C138 C 1.03202(16) 0.55768(16) 0.29308(11) 0.0704(13) Uani 1 1 d G U . . .
C140 C 1.10378(17) 0.54695(18) 0.30628(10) 0.0795(15) Uani 1 1 d G U . . .
H140 H 1.121350 0.570277 0.335187 0.095 Uiso 1 1 calc R U . . .
C142 C 1.14983(12) 0.50209(19) 0.27719(12) 0.0819(16) Uani 1 1 d G U . . .
H142 H 1.198871 0.494756 0.286215 0.098 Uiso 1 1 calc R U . . .
C144 C 1.12412(14) 0.46796(17) 0.23490(11) 0.0713(14) Uani 1 1 d G U . . .
H144 H 1.155590 0.437299 0.215019 0.086 Uiso 1 1 calc R U . . .
C146 C 0.76353(17) 0.48442(15) 0.12904(12) 0.0630(12) Uani 1 1 d G U . . .
C148 C 0.72061(19) 0.50113(19) 0.08651(12) 0.0769(14) Uani 1 1 d G U . . .
C150 C 0.7083(2) 0.5700(2) 0.07077(13) 0.104(2) Uani 1 1 d G U . . .
C152 C 0.7389(2) 0.62212(16) 0.09755(16) 0.115(2) Uani 1 1 d G U . . .
C154 C 0.7819(2) 0.60541(17) 0.14008(15) 0.0924(18) Uani 1 1 d G U . . .
C156 C 0.79415(17) 0.53656(19) 0.15582(11) 0.0695(13) Uani 1 1 d G U . . .
C158 C 0.47195(18) 0.36835(18) 0.44704(12) 0.0764(14) Uani 1 1 d G U . . .
C160 C 0.43673(17) 0.3163(2) 0.47174(10) 0.0917(17) Uani 1 1 d G U . . .
C162 C 0.43341(17) 0.2523(2) 0.44801(14) 0.0914(17) Uani 1 1 d G U . . .
C164 C 0.46530(17) 0.24033(15) 0.39957(14) 0.0744(14) Uani 1 1 d G U . . .
C166 C 0.50052(14) 0.29240(17) 0.37486(10) 0.0595(11) Uani 1 1 d G U . . .
C168 C 0.50385(15) 0.35641(16) 0.39860(12) 0.0616(11) Uani 1 1 d G U . . .
C170 C 0.97338(19) 0.2425(2) 0.09073(15) 0.0848(16) Uani 1 1 d G U . . .
C172 C 0.97349(18) 0.2034(2) 0.13621(13) 0.0811(15) Uani 1 1 d G U . . .
C174 C 1.0137(2) 0.1399(2) 0.13891(17) 0.110(2) Uani 1 1 d G U . . .
C176 C 1.0539(3) 0.1155(2) 0.0961(2) 0.149(3) Uani 1 1 d G U . . .
C177 C 1.0538(2) 0.1547(3) 0.05066(17) 0.135(3) Uani 1 1 d G U . . .
C89 C 1.0135(2) 0.2181(3) 0.04796(13) 0.107(2) Uani 1 1 d G U . . .
C45 C 1.03788(17) 0.25536(16) 0.43166(11) 0.0694(13) Uani 1 1 d G U . . .
C91 C 1.10143(12) 0.22253(18) 0.41249(13) 0.0741(14) Uani 1 1 d G U . . .
C23 C 1.10052(11) 0.17988(17) 0.36939(13) 0.0736(14) Uani 1 1 d G U . . .
C93 C 1.03606(15) 0.17008(15) 0.34544(11) 0.0633(12) Uani 1 1 d G U . . .
C47 C 0.97252(11) 0.20291(15) 0.36461(11) 0.0540(10) Uani 1 1 d G U . . .
C95 C 0.97343(13) 0.24555(15) 0.40772(11) 0.0571(11) Uani 1 1 d G U . . .
F13 F 0.8315(3) 0.2960(3) -0.06992(16) 0.169(2) Uani 1 1 d . U . . .
C3 C 0.69992(18) 0.58584(16) 0.29195(12) 0.0713(13) Uani 1 1 d G U . . .
C97 C 0.66449(16) 0.53935(12) 0.26273(12) 0.0522(10) Uani 1 1 d G U . . .
C49 C 0.62623(17) 0.56261(16) 0.21934(12) 0.0666(12) Uani 1 1 d G U . . .
C99 C 0.6234(2) 0.63237(18) 0.20517(13) 0.0867(16) Uani 1 1 d G U . . .
C25 C 0.6588(2) 0.67885(13) 0.23440(17) 0.0994(19) Uani 1 1 d G U . . .
C101 C 0.6971(2) 0.65559(15) 0.27779(16) 0.0947(19) Uani 1 1 d G U . . .
C51 C 0.51319(14) 0.12115(19) 0.18810(13) 0.0704(13) Uani 1 1 d G U . . .
C103 C 0.50591(18) 0.12928(19) 0.13479(13) 0.0798(15) Uani 1 1 d G U . . .
C13 C 0.4410(2) 0.1188(2) 0.11172(13) 0.105(2) Uani 1 1 d G U . . .
C105 C 0.38341(16) 0.1001(2) 0.14195(18) 0.110(2) Uani 1 1 d G U . . .
C53 C 0.39069(16) 0.0920(2) 0.19526(17) 0.105(2) Uani 1 1 d G U . . .
C107 C 0.45558(19) 0.1025(2) 0.21834(12) 0.0807(15) Uani 1 1 d G U . . .
F53 F 0.9667(3) -0.1245(2) 0.3071(3) 0.180(2) Uani 1 1 d . U . . .
F27 F 0.9288(2) 0.0817(3) -0.0042(2) 0.168(2) Uani 1 1 d . U . . .
O2 O 0.4803(8) -0.0736(10) 0.2066(6) 0.125(4) Uani 0.642(5) 1 d D U P A 2
C27 C 0.79403(18) 0.2062(2) 0.05013(13) 0.0841(15) Uani 1 1 d G U . . .
C109 C 0.8408(2) 0.1470(2) 0.04496(17) 0.1014(19) Uani 1 1 d G U . . .
C55 C 0.8838(2) 0.1381(3) 0.0008(2) 0.129(2) Uani 1 1 d G U . . .
C111 C 0.8801(2) 0.1883(3) -0.03824(15) 0.136(3) Uani 1 1 d G U . . .
C7 C 0.8333(3) 0.2474(3) -0.03307(14) 0.126(2) Uani 1 1 d G U . . .
C113 C 0.7903(2) 0.2564(2) 0.01112(16) 0.0933(17) Uani 1 1 d G U . . .
C57 C 0.8605(3) 0.4220(3) 0.5175(2) 0.0772(14) Uani 1 1 d . U . . .
H57A H 0.836266 0.408535 0.486185 0.116 Uiso 1 1 calc R U . . .
H57B H 0.906403 0.394219 0.520593 0.116 Uiso 1 1 calc R U . . .
H57C H 0.869128 0.471346 0.515379 0.116 Uiso 1 1 calc R U . . .
F55 F 0.7272(4) 0.6885(2) 0.0834(2) 0.192(3) Uani 1 1 d . U . . .
C115 C 0.61882(15) 0.00551(18) 0.37249(17) 0.0843(16) Uani 1 1 d G U . . .
C29 C 0.61909(18) -0.06357(19) 0.38810(19) 0.105(2) Uani 1 1 d G U . . .
C117 C 0.6827(2) -0.09951(14) 0.40328(19) 0.112(2) Uani 1 1 d G U . . .
C59 C 0.74598(18) -0.06636(17) 0.40285(19) 0.102(2) Uani 1 1 d G U . . .
C119 C 0.74572(14) 0.00272(17) 0.38724(17) 0.0845(17) Uani 1 1 d G U . . .
C15 C 0.68214(18) 0.03866(13) 0.37206(15) 0.0692(13) Uani 1 1 d G U . . .
O9 O 0.5464(3) 0.6554(3) 0.3494(2) 0.1366(19) Uani 1 1 d . U . . .
F7 F 1.0925(3) 0.1305(3) 0.0092(2) 0.192(3) Uani 1 1 d . U . . .
C121 C 1.0014(3) 0.0055(3) 0.3871(2) 0.0863(16) Uani 1 1 d . U . . .
H12A H 1.033576 -0.016583 0.360721 0.129 Uiso 1 1 calc R U . . .
H12B H 0.970090 0.042312 0.370956 0.129 Uiso 1 1 calc R U . . .
H12C H 0.972105 -0.029341 0.402711 0.129 Uiso 1 1 calc R U . . .
F57 F 1.0908(3) 0.0552(3) 0.0973(2) 0.224(3) Uani 1 1 d . U . . .
C61 C 0.8575(3) 0.4461(4) -0.0014(2) 0.113(2) Uani 1 1 d . U . . .
H61A H 0.828653 0.443390 -0.032574 0.170 Uiso 1 1 calc R U . . .
H61B H 0.830832 0.429464 0.028658 0.170 Uiso 1 1 calc R U . . .
H61C H 0.902477 0.417039 -0.005719 0.170 Uiso 1 1 calc R U . . .
F29 F 0.9211(3) 0.1810(3) -0.08123(18) 0.188(2) Uani 1 1 d . U . . .
F59 F 0.8501(3) -0.2013(2) 0.3192(3) 0.214(3) Uani 1 1 d . U . . .
C123 C 0.3266(3) 0.2199(3) 0.2971(3) 0.0943(18) Uani 1 1 d . U . . .
H12D H 0.308767 0.237029 0.263488 0.141 Uiso 1 1 calc R U . . .
H12E H 0.313560 0.172248 0.302716 0.141 Uiso 1 1 calc R U . . .
H12F H 0.378904 0.220716 0.297587 0.141 Uiso 1 1 calc R U . . .
C31 C 0.7512(5) -0.0201(4) -0.0021(3) 0.1278(17) Uani 0.642(5) 1 d G U P A 2
H31 H 0.772367 -0.063084 0.010643 0.153 Uiso 0.642(5) 1 calc R U P A 2
C125 C 0.7625(4) -0.0008(4) -0.0534(3) 0.1281(17) Uani 0.642(5) 1 d G U P A 2
H125 H 0.791329 -0.030598 -0.075774 0.154 Uiso 0.642(5) 1 calc R U P A 2
C63 C 0.7316(5) 0.0621(5) -0.0721(2) 0.1279(17) Uani 0.642(5) 1 d G U P A 2
H63 H 0.739274 0.075323 -0.107186 0.154 Uiso 0.642(5) 1 calc R U P A 2
C127 C 0.6894(5) 0.1058(4) -0.0394(3) 0.1277(16) Uani 0.642(5) 1 d DG U P A 2
C2 C 0.6781(6) 0.0865(5) 0.0119(3) 0.1270(17) Uani 0.642(5) 1 d G U P A 2
H2 H 0.649296 0.116274 0.034236 0.152 Uiso 0.642(5) 1 calc R U P A 2
C129 C 0.7090(6) 0.0235(6) 0.0306(2) 0.1270(17) Uani 0.642(5) 1 d G U P A 2
O5 O 0.9498(5) -0.1061(4) 0.1437(5) 0.1375(16) Uani 0.642(5) 1 d . U P A 2
C65 C 0.5070(4) 0.5276(4) 0.0670(2) 0.114(2) Uani 1 1 d . U . . .
H65A H 0.530495 0.534845 0.033394 0.171 Uiso 1 1 calc R U . . .
H65B H 0.535960 0.492765 0.087086 0.171 Uiso 1 1 calc R U . . .
H65C H 0.502086 0.571439 0.086027 0.171 Uiso 1 1 calc R U . . .
C131 C 0.4746(7) -0.0814(8) 0.1173(6) 0.141(6) Uani 0.642(5) 1 d G U P A 2
H131 H 0.428328 -0.097648 0.122025 0.169 Uiso 0.642(5) 1 calc R U P A 2
C33 C 0.5139(8) -0.0645(9) 0.1601(5) 0.115(4) Uani 0.642(5) 1 d G U P A 2
C133 C 0.5816(8) -0.0407(9) 0.1532(5) 0.103(4) Uani 0.642(5) 1 d G U P A 2
H133 H 0.608442 -0.029178 0.182475 0.123 Uiso 0.642(5) 1 calc R U P A 2
C67 C 0.6101(7) -0.0338(8) 0.1035(6) 0.117(4) Uani 0.642(5) 1 d G U P A 2
C135 C 0.5708(8) -0.0507(7) 0.0607(5) 0.134(5) Uani 0.642(5) 1 d G U P A 2
H135 H 0.590226 -0.046022 0.026769 0.161 Uiso 0.642(5) 1 calc R U P A 2
C17 C 0.5031(8) -0.0745(7) 0.0676(5) 0.146(6) Uani 0.642(5) 1 d G U P A 2
H17 H 0.476222 -0.086054 0.038370 0.176 Uiso 0.642(5) 1 calc R U P A 2
C137 C 1.1551(3) 0.1954(4) 0.2255(2) 0.106(2) Uani 1 1 d . U . . .
H13A H 1.102946 0.193354 0.226080 0.159 Uiso 1 1 calc R U . . .
H13B H 1.167861 0.234199 0.246865 0.159 Uiso 1 1 calc R U . . .
H13C H 1.177849 0.151818 0.239356 0.159 Uiso 1 1 calc R U . . .
C69 C 0.5399(3) 0.0911(3) 0.4907(3) 0.104(2) Uani 1 1 d . U . . .
H69A H 0.560827 0.103315 0.457154 0.156 Uiso 1 1 calc R U . . .
H69B H 0.544386 0.128912 0.515276 0.156 Uiso 1 1 calc R U . . .
H69C H 0.489109 0.083678 0.486426 0.156 Uiso 1 1 calc R U . . .
O11 O 0.6609(4) 0.1683(4) -0.0613(3) 0.1283(16) Uani 0.642(5) 1 d D U P A 2
C139 C 0.7774(2) -0.1108(2) 0.2814(2) 0.124(3) Uani 1 1 d G U . . .
C35 C 0.8447(3) -0.13771(17) 0.2972(2) 0.145(3) Uani 1 1 d G U . . .
C141 C 0.9038(2) -0.0990(2) 0.2904(2) 0.134(3) Uani 1 1 d G U . . .
C71 C 0.89551(18) -0.0333(2) 0.2677(2) 0.102(2) Uani 1 1 d G U . . .
C143 C 0.8282(2) -0.00640(16) 0.25196(16) 0.0860(17) Uani 1 1 d G U . . .
C9 C 0.76919(17) -0.0451(2) 0.25880(18) 0.0954(18) Uani 1 1 d G U . . .
C145 C 0.9184(4) 0.6182(4) 0.3087(3) 0.116(2) Uani 1 1 d . U . . .
H14A H 0.917265 0.637413 0.273413 0.174 Uiso 1 1 calc R U . . .
H14B H 0.895084 0.652350 0.332667 0.174 Uiso 1 1 calc R U . . .
H14C H 0.893056 0.575722 0.309852 0.174 Uiso 1 1 calc R U . . .
C73 C 0.6173(5) 0.2173(6) -0.0297(5) 0.1269(19) Uani 0.642(5) 1 d D U P A 2
H73A H 0.608338 0.261088 -0.048858 0.190 Uiso 0.642(5) 1 calc R U P A 2
H73B H 0.642556 0.225891 0.002385 0.190 Uiso 0.642(5) 1 calc R U P A 2
H73C H 0.571604 0.198134 -0.021203 0.190 Uiso 0.642(5) 1 calc R U P A 2
C147 C 0.7596(4) -0.0717(3) 0.1141(4) 0.1380(16) Uani 0.642(5) 1 d G U P A 2
C37 C 0.7361(3) -0.1358(4) 0.1283(4) 0.1387(16) Uani 0.642(5) 1 d G U P A 2
H37 H 0.686910 -0.143859 0.125592 0.166 Uiso 0.642(5) 1 calc R U P A 2
C149 C 0.7847(4) -0.1881(3) 0.1466(3) 0.1391(16) Uani 0.642(5) 1 d G U P A 2
H149 H 0.768687 -0.231943 0.156382 0.167 Uiso 0.642(5) 1 calc R U P A 2
C75 C 0.8567(4) -0.1764(3) 0.1507(3) 0.1388(16) Uani 0.642(5) 1 d G U P A 2
H75 H 0.889930 -0.212133 0.163160 0.167 Uiso 0.642(5) 1 calc R U P A 2
C151 C 0.8802(3) -0.1123(4) 0.1364(4) 0.1378(16) Uani 0.642(5) 1 d G U P A 2
C19 C 0.8316(4) -0.0600(3) 0.1181(4) 0.1376(16) Uani 0.642(5) 1 d G U P A 2
H19 H 0.847622 -0.016155 0.108358 0.165 Uiso 0.642(5) 1 calc R U P A 2
C153 C 0.5207(9) -0.0736(11) 0.2542(5) 0.136(6) Uani 0.642(5) 1 d D U P A 2
H15A H 0.569493 -0.093945 0.247366 0.204 Uiso 0.642(5) 1 d R U P A 2
H15B H 0.497853 -0.100925 0.280966 0.204 Uiso 0.642(5) 1 d R U P A 2
H15C H 0.522463 -0.025665 0.266036 0.204 Uiso 0.642(5) 1 d R U P A 2
C77 C 0.9791(7) -0.0398(6) 0.1244(6) 0.1376(19) Uani 0.642(5) 1 d . U P A 2
H77A H 0.956608 -0.025875 0.091489 0.206 Uiso 0.642(5) 1 calc R U P A 2
H77B H 1.031040 -0.047383 0.119262 0.206 Uiso 0.642(5) 1 calc R U P A 2
H77C H 0.968520 -0.003062 0.150053 0.206 Uiso 0.642(5) 1 calc R U P A 2
C155 C 0.5535(7) 0.7319(5) 0.3587(4) 0.215(6) Uani 1 1 d . U . . .
H15D H 0.556202 0.756286 0.325363 0.323 Uiso 1 1 calc R U . . .
H15E H 0.597178 0.737533 0.378278 0.323 Uiso 1 1 calc R U . . .
H15F H 0.511769 0.751411 0.378577 0.323 Uiso 1 1 calc R U . . .
C39 C 0.7368(7) -0.1334(8) 0.0567(6) 0.147(3) Uani 0.358(5) 1 d G U P A 1
H39 H 0.694049 -0.131705 0.037168 0.176 Uiso 0.358(5) 1 calc R U P A 1
C157 C 0.7830(8) -0.1933(7) 0.0570(6) 0.147(3) Uani 0.358(5) 1 d G U P A 1
H157 H 0.771892 -0.232563 0.037608 0.176 Uiso 0.358(5) 1 calc R U P A 1
C79 C 0.8456(8) -0.1957(6) 0.0856(7) 0.147(3) Uani 0.358(5) 1 d G U P A 1
H79 H 0.877163 -0.236625 0.085735 0.176 Uiso 0.358(5) 1 calc R U P A 1
C159 C 0.8619(7) -0.1382(9) 0.1139(7) 0.147(3) Uani 0.358(5) 1 d DG U P A 1
C5 C 0.8156(9) -0.0783(7) 0.1136(7) 0.147(3) Uani 0.358(5) 1 d G U P A 1
H5 H 0.826749 -0.038973 0.132983 0.176 Uiso 0.358(5) 1 calc R U P A 1
C161 C 0.7531(8) -0.0759(6) 0.0850(7) 0.147(3) Uani 0.358(5) 1 d G U P A 1
O3 O 0.9278(8) -0.1386(7) 0.1341(8) 0.147(3) Uani 0.358(5) 1 d D U P A 1
C81 C 0.9649(13) -0.0756(9) 0.1365(14) 0.147(3) Uani 0.358(5) 1 d D U P A 1
H81A H 0.965747 -0.053845 0.102044 0.220 Uiso 0.358(5) 1 calc R U P A 1
H81B H 1.014091 -0.086952 0.147996 0.220 Uiso 0.358(5) 1 calc R U P A 1
H81C H 0.939876 -0.043372 0.161068 0.220 Uiso 0.358(5) 1 calc R U P A 1
O13 O 0.6421(7) 0.1957(7) -0.0466(5) 0.129(2) Uani 0.358(5) 1 d D U P A 1
C163 C 0.5779(8) 0.2159(11) -0.0166(8) 0.131(3) Uani 0.358(5) 1 d D U P A 1
H16A H 0.546825 0.247561 -0.037865 0.197 Uiso 0.358(5) 1 d R U P A 1
H16B H 0.591765 0.240071 0.014485 0.197 Uiso 0.358(5) 1 d R U P A 1
H16C H 0.551975 0.175631 -0.006355 0.197 Uiso 0.358(5) 1 d R U P A 1
C41 C 0.7244(9) 0.1010(8) -0.0759(5) 0.128(2) Uani 0.358(5) 1 d G U P A 1
H41 H 0.729699 0.124182 -0.108240 0.153 Uiso 0.358(5) 1 calc R U P A 1
C165 C 0.6796(10) 0.1312(8) -0.0376(7) 0.128(2) Uani 0.358(5) 1 d DG U P A 1
C83 C 0.6718(11) 0.0973(11) 0.0097(6) 0.127(2) Uani 0.358(5) 1 d G U P A 1
H83 H 0.641170 0.117895 0.035909 0.153 Uiso 0.358(5) 1 calc R U P A 1
C167 C 0.7089(12) 0.0332(11) 0.0186(5) 0.127(2) Uani 0.358(5) 1 d G U P A 1
C21 C 0.7537(10) 0.0030(7) -0.0198(7) 0.127(2) Uani 0.358(5) 1 d G U P A 1
H21 H 0.779068 -0.040774 -0.013701 0.153 Uiso 0.358(5) 1 calc R U P A 1
C169 C 0.7615(8) 0.0369(8) -0.0670(6) 0.127(2) Uani 0.358(5) 1 d G U P A 1
H169 H 0.792122 0.016306 -0.093264 0.153 Uiso 0.358(5) 1 calc R U P A 1
O7 O 0.4912(15) -0.0924(18) 0.1940(9) 0.125(7) Uani 0.358(5) 1 d D U P A 1
C85 C 0.5152(15) -0.0655(16) 0.1452(8) 0.109(5) Uani 0.358(5) 1 d G U P A 1
C171 C 0.5848(14) -0.0472(15) 0.1370(8) 0.098(6) Uani 0.358(5) 1 d G U P A 1
H171 H 0.617607 -0.049403 0.164816 0.117 Uiso 0.358(5) 1 calc R U P A 1
C43 C 0.6065(12) -0.0258(11) 0.0880(9) 0.089(5) Uani 0.358(5) 1 d G U P A 1
C173 C 0.5585(13) -0.0226(9) 0.0473(7) 0.096(5) Uani 0.358(5) 1 d G U P A 1
H173 H 0.573271 -0.007935 0.013861 0.115 Uiso 0.358(5) 1 calc R U P A 1
C87 C 0.4888(12) -0.0409(10) 0.0555(9) 0.116(6) Uani 0.358(5) 1 d G U P A 1
H87 H 0.456019 -0.038749 0.027685 0.139 Uiso 0.358(5) 1 calc R U P A 1
C175 C 0.4672(12) -0.0624(13) 0.1045(10) 0.107(6) Uani 0.358(5) 1 d G U P A 1
H175 H 0.419560 -0.074890 0.110074 0.129 Uiso 0.358(5) 1 calc R U P A 1
C11 C 0.5402(13) -0.0898(17) 0.2369(9) 0.096(7) Uani 0.358(5) 1 d D U P A 1
H11A H 0.583253 -0.120638 0.229803 0.145 Uiso 0.358(5) 1 calc R U P A 1
H11B H 0.516748 -0.104979 0.268766 0.145 Uiso 0.358(5) 1 calc R U P A 1
H11C H 0.553551 -0.042153 0.240995 0.145 Uiso 0.358(5) 1 calc R U P A 1
P2 P 0.6975(6) -0.0037(5) 0.1001(4) 0.119(3) Uani 0.642(5) 1 d . U P A 2
Ag5 Ag 0.71026(18) 0.1005(3) 0.1544(2) 0.0621(7) Uani 0.358(5) 1 d . U P A 1

loop_
_atom_site_aniso_label
_atom_site_aniso_U_11
_atom_site_aniso_U_22
_atom_site_aniso_U_33
_atom_site_aniso_U_23
_atom_site_aniso_U_13
_atom_site_aniso_U_12
Ag1 0.03328(15) 0.0608(2) 0.04770(18) -0.01310(15) -0.00385(13) -0.00300(13)
Ag4 0.03836(16) 0.05263(19) 0.04875(18) -0.00772(14) 0.00020(13) -0.00721(13)
Ag6 0.03593(16) 0.0657(2) 0.04235(17) -0.00802(15) -0.00581(13) -0.00769(14)
Ag8 0.03748(16) 0.0751(2) 0.05159(19) -0.01460(16) -0.00379(14) -0.01073(15)
Ag10 0.04007(17) 0.0793(2) 0.0534(2) -0.02193(17) -0.00216(14) -0.00453(16)
Ag11 0.04737(18) 0.0538(2) 0.0678(2) -0.00479(16) -0.00808(16) -0.00430(15)
Ag3 0.03719(17) 0.0776(2) 0.0564(2) -0.00046(17) -0.00403(14) -0.01018(15)
Ag7 0.03798(17) 0.0588(2) 0.0704(2) -0.01701(17) -0.00675(15) -0.00484(14)
Ag2 0.03843(17) 0.1044(3) 0.04670(19) -0.00488(18) -0.00178(14) -0.01509(17)
Ag9 0.0836(12) 0.120(2) 0.1066(14) -0.0361(12) -0.0175(9) -0.0014(9)
Cu1 0.0333(2) 0.0570(3) 0.0421(3) -0.0015(2) -0.0025(2) -0.0087(2)
Cu4 0.0418(3) 0.0596(3) 0.0642(3) -0.0088(3) -0.0096(2) -0.0090(2)
Cu2 0.0333(3) 0.0989(4) 0.0471(3) -0.0152(3) -0.0010(2) -0.0142(3)
Cu3 0.0401(3) 0.0721(4) 0.0650(3) -0.0224(3) -0.0017(2) -0.0010(3)
S1 0.0349(5) 0.0758(7) 0.0397(5) -0.0035(5) -0.0038(4) -0.0159(5)
S4 0.0464(5) 0.0529(6) 0.0427(5) -0.0044(5) 0.0003(4) 0.0014(5)
S6 0.0359(5) 0.0527(6) 0.0572(6) -0.0035(5) -0.0035(4) -0.0070(4)
S8 0.0411(5) 0.0643(7) 0.0626(5) -0.0074(5) -0.0096(4) -0.0015(5)
S10 0.0343(5) 0.0887(9) 0.0544(5) -0.0105(6) -0.0080(4) -0.0107(5)
S12 0.0393(5) 0.0707(7) 0.0576(7) 0.0023(6) -0.0003(5) -0.0039(5)
S3 0.0354(5) 0.0977(9) 0.0505(6) -0.0038(6) -0.0021(5) -0.0138(5)
P1 0.0375(5) 0.0742(8) 0.0510(6) -0.0058(6) -0.0059(5) -0.0049(5)
P4 0.0403(6) 0.0483(6) 0.0703(8) 0.0029(6) -0.0092(5) -0.0054(5)
S7 0.0544(6) 0.0533(7) 0.0757(8) -0.0034(6) -0.0131(6) -0.0146(5)
S2 0.0411(6) 0.0990(10) 0.0615(7) -0.0246(7) 0.0052(5) -0.0097(6)
P5 0.0362(6) 0.1132(11) 0.0392(6) 0.0031(6) -0.0043(5) -0.0182(6)
S9 0.0470(6) 0.0769(8) 0.0807(8) -0.0259(7) -0.0100(6) -0.0130(6)
S5 0.0521(7) 0.1115(11) 0.0575(7) -0.0368(7) 0.0012(6) -0.0176(7)
S11 0.0580(7) 0.0748(9) 0.0899(10) -0.0336(7) -0.0114(7) 0.0052(6)
P3 0.064(4) 0.058(3) 0.108(6) -0.018(4) 0.009(4) -0.005(3)
F1 0.0396(13) 0.0866(19) 0.0658(16) -0.0011(14) -0.0081(11) -0.0112(12)
F4 0.0456(13) 0.0742(17) 0.0512(14) -0.0132(12) -0.0059(11) -0.0094(11)
F6 0.0595(15) 0.0569(15) 0.0671(16) -0.0100(12) 0.0002(12) -0.0083(12)
F8 0.0539(15) 0.0845(19) 0.0617(16) -0.0027(14) -0.0006(12) -0.0073(13)
F10 0.0461(14) 0.096(2) 0.0562(15) -0.0233(14) 0.0009(11) -0.0091(13)
F12 0.0468(14) 0.106(2) 0.0531(15) -0.0057(14) -0.0018(11) -0.0116(13)
F14 0.0571(15) 0.0648(16) 0.0777(18) 0.0091(14) 0.0029(13) -0.0091(12)
F16 0.0634(16) 0.0646(17) 0.0756(18) -0.0063(14) -0.0083(13) -0.0058(13)
F18 0.0508(15) 0.087(2) 0.085(2) -0.0040(15) 0.0057(14) 0.0069(14)
F20 0.0639(17) 0.106(2) 0.0632(17) 0.0002(15) -0.0161(14) -0.0185(15)
F22 0.0540(15) 0.118(2) 0.0647(17) -0.0112(16) -0.0225(13) -0.0265(15)
F24 0.0683(18) 0.124(3) 0.0601(17) -0.0369(16) -0.0077(14) -0.0227(17)
F26 0.0442(15) 0.119(2) 0.089(2) -0.0033(18) -0.0087(14) -0.0240(15)
F28 0.0591(17) 0.0650(18) 0.154(3) -0.0189(19) -0.0248(18) -0.0087(14)
F30 0.0686(18) 0.151(3) 0.0512(16) -0.0006(17) -0.0033(13) -0.0394(18)
F32 0.113(3) 0.0714(19) 0.096(2) 0.0019(16) -0.047(2) -0.0304(17)
F34 0.093(2) 0.093(2) 0.086(2) 0.0087(17) -0.0343(18) -0.0367(17)
F36 0.086(2) 0.095(2) 0.0722(19) 0.0123(16) -0.0280(16) -0.0283(17)
F38 0.0726(19) 0.087(2) 0.092(2) -0.0452(17) -0.0048(16) 0.0073(15)
F40 0.0611(18) 0.138(3) 0.0730(19) 0.0191(19) 0.0166(15) -0.0112(17)
O1 0.073(2) 0.059(2) 0.083(2) -0.0214(17) -0.0095(18) -0.0072(16)
F42 0.0606(18) 0.079(2) 0.153(3) 0.013(2) -0.0259(19) -0.0288(15)
F44 0.078(2) 0.130(3) 0.0711(19) 0.0093(18) -0.0306(16) -0.0269(18)
F46 0.073(2) 0.138(3) 0.0723(19) -0.0221(19) -0.0028(16) 0.0297(19)
F48 0.086(2) 0.125(3) 0.079(2) -0.0299(19) -0.0057(17) -0.004(2)
F50 0.081(2) 0.144(3) 0.0622(18) -0.0314(18) 0.0214(15) 0.003(2)
F52 0.074(2) 0.091(2) 0.118(3) 0.0227(19) 0.0112(18) -0.0190(17)
F54 0.073(2) 0.142(3) 0.0632(18) -0.0259(19) 0.0029(15) -0.0181(19)
F56 0.0357(14) 0.134(3) 0.116(3) 0.032(2) -0.0012(15) 0.0019(15)
F58 0.0570(17) 0.138(3) 0.112(3) 0.038(2) -0.0362(17) -0.0349(18)
F60 0.070(2) 0.125(3) 0.112(3) -0.025(2) 0.0061(19) -0.0353(19)
F15 0.0673(19) 0.153(3) 0.082(2) -0.008(2) -0.0359(16) -0.0350(19)
O4 0.054(2) 0.083(3) 0.108(3) 0.010(2) -0.0042(19) 0.0096(18)
F31 0.090(2) 0.180(4) 0.0504(16) -0.0025(19) -0.0228(16) -0.036(2)
F2 0.076(2) 0.089(2) 0.162(3) -0.031(2) -0.035(2) 0.0103(17)
F33 0.076(2) 0.147(4) 0.128(3) -0.049(2) 0.005(2) 0.008(2)
F17 0.074(2) 0.091(2) 0.176(4) -0.025(2) -0.021(2) -0.0073(18)
F35 0.093(3) 0.158(4) 0.133(3) 0.070(3) 0.048(2) -0.001(2)
O6 0.056(2) 0.094(3) 0.115(3) 0.000(2) 0.016(2) -0.0188(19)
O8 0.089(3) 0.092(3) 0.082(3) -0.013(2) -0.009(2) -0.022(2)
O10 0.058(2) 0.214(5) 0.046(2) 0.034(3) -0.0172(16) -0.042(3)
F9 0.099(3) 0.207(4) 0.078(2) 0.031(2) 0.040(2) 0.045(3)
F37 0.105(3) 0.148(3) 0.070(2) -0.022(2) 0.0114(19) -0.021(2)
F19 0.152(4) 0.105(3) 0.124(3) 0.019(2) -0.039(3) -0.057(3)
F39 0.114(3) 0.067(2) 0.224(5) 0.003(3) -0.060(3) 0.008(2)
O12 0.054(2) 0.139(4) 0.093(3) 0.010(2) 0.0176(19) 0.004(2)
C1 0.040(2) 0.066(3) 0.050(2) 0.005(2) -0.0060(18) -0.0145(19)
C4 0.044(2) 0.062(3) 0.038(2) 0.0029(18) -0.0053(17) -0.0172(18)
C6 0.0376(19) 0.067(3) 0.036(2) 0.0017(18) -0.0008(16) -0.0196(18)
C8 0.044(2) 0.072(3) 0.045(2) -0.002(2) -0.0010(18) -0.016(2)
C10 0.055(2) 0.077(3) 0.042(2) -0.007(2) -0.0058(19) -0.023(2)
C12 0.045(2) 0.083(3) 0.045(2) 0.001(2) -0.0129(18) -0.025(2)
F5 0.132(3) 0.155(4) 0.120(3) -0.063(3) -0.070(3) 0.022(3)
F41 0.133(3) 0.117(3) 0.120(3) 0.062(2) -0.038(2) -0.025(2)
F21 0.178(4) 0.148(4) 0.103(3) 0.053(3) -0.076(3) -0.036(3)
F43 0.109(3) 0.094(3) 0.226(5) 0.028(3) -0.031(3) -0.060(2)
C14 0.038(2) 0.062(2) 0.040(2) -0.0016(18) -0.0036(17) 0.0013(18)
C16 0.040(2) 0.065(3) 0.046(2) -0.0095(19) -0.0103(17) 0.0063(19)
C18 0.046(2) 0.080(3) 0.062(3) -0.020(2) -0.009(2) 0.008(2)
C20 0.049(3) 0.108(4) 0.048(3) -0.016(2) 0.003(2) 0.008(2)
C22 0.038(2) 0.099(3) 0.050(2) 0.009(2) 0.0012(19) 0.003(2)
C24 0.040(2) 0.071(3) 0.054(2) 0.004(2) -0.0081(18) 0.001(2)
O14 0.054(2) 0.084(3) 0.177(4) 0.043(3) -0.028(2) -0.0290(18)
F11 0.105(3) 0.233(5) 0.069(2) -0.038(3) 0.025(2) -0.048(3)
F45 0.110(3) 0.152(4) 0.142(4) -0.012(3) 0.035(3) 0.050(3)
C26 0.038(2) 0.091(3) 0.052(2) -0.011(2) -0.0081(18) -0.008(2)
C28 0.052(3) 0.109(4) 0.052(2) -0.003(3) -0.006(2) -0.023(3)
C30 0.065(3) 0.124(5) 0.051(3) 0.001(3) -0.019(2) -0.018(3)
C32 0.052(3) 0.115(4) 0.073(3) -0.009(3) -0.026(2) -0.018(3)
C34 0.040(2) 0.092(4) 0.078(3) -0.005(3) -0.013(2) -0.015(2)
C36 0.041(2) 0.090(4) 0.057(3) -0.009(2) -0.0073(19) -0.009(2)
O15 0.097(3) 0.190(5) 0.053(2) 0.022(3) -0.021(2) -0.045(3)
C38 0.043(2) 0.061(3) 0.061(3) 0.002(2) -0.0086(19) -0.0015(19)
C40 0.045(2) 0.059(3) 0.056(3) -0.003(2) -0.0102(19) -0.0044(19)
C42 0.049(2) 0.066(3) 0.068(3) -0.011(2) -0.011(2) 0.000(2)
C44 0.072(3) 0.092(4) 0.073(3) -0.017(3) 0.003(3) -0.005(3)
C46 0.088(4) 0.107(4) 0.064(3) -0.001(3) 0.019(3) -0.001(3)
C48 0.071(3) 0.080(3) 0.076(3) 0.007(3) 0.003(3) -0.011(3)
F23 0.059(2) 0.166(4) 0.208(5) -0.053(3) 0.008(2) -0.046(2)
F47 0.079(2) 0.183(4) 0.215(5) -0.090(4) -0.066(3) -0.013(3)
F3 0.172(4) 0.058(2) 0.246(6) 0.031(3) -0.057(4) -0.036(2)
C50 0.062(3) 0.073(3) 0.060(3) -0.003(2) 0.003(2) -0.005(2)
C52 0.054(3) 0.087(3) 0.070(3) -0.017(3) 0.011(2) -0.016(2)
C54 0.089(4) 0.093(4) 0.091(4) -0.031(3) 0.023(3) -0.037(3)
C56 0.137(6) 0.074(4) 0.127(6) -0.006(4) 0.022(4) -0.026(4)
C58 0.194(8) 0.080(4) 0.132(6) -0.003(4) -0.024(5) 0.006(5)
C60 0.135(6) 0.085(4) 0.100(5) -0.003(3) -0.043(4) 0.008(4)
F49 0.209(5) 0.068(2) 0.182(4) 0.005(2) -0.066(4) -0.062(3)
C62 0.041(2) 0.047(2) 0.079(3) 0.010(2) -0.014(2) -0.0042(18)
C64 0.050(2) 0.057(3) 0.080(3) 0.010(2) -0.017(2) -0.007(2)
C66 0.055(3) 0.069(3) 0.093(4) 0.015(3) -0.028(3) -0.015(2)
C68 0.044(2) 0.072(3) 0.100(4) 0.020(3) -0.014(2) -0.009(2)
C70 0.046(2) 0.051(3) 0.090(3) 0.016(2) -0.001(2) -0.0042(19)
C72 0.046(2) 0.044(2) 0.080(3) 0.010(2) -0.008(2) -0.0072(18)
C74 0.043(2) 0.130(4) 0.043(2) 0.008(3) -0.0019(19) -0.024(3)
C76 0.040(2) 0.167(5) 0.041(2) 0.017(3) -0.0007(19) -0.023(3)
C78 0.055(3) 0.151(5) 0.053(3) 0.022(3) 0.000(2) -0.007(3)
C80 0.074(3) 0.122(5) 0.060(3) 0.018(3) -0.005(3) -0.017(3)
C82 0.056(3) 0.120(4) 0.051(3) 0.016(3) -0.005(2) -0.017(3)
C84 0.040(2) 0.120(4) 0.044(2) 0.007(3) -0.0009(18) -0.018(2)
C86 0.033(2) 0.090(3) 0.080(3) -0.002(3) -0.006(2) -0.009(2)
C88 0.034(2) 0.082(3) 0.062(3) -0.011(2) 0.0016(19) -0.003(2)
C90 0.038(2) 0.080(3) 0.045(2) -0.005(2) -0.0066(17) -0.002(2)
C92 0.046(2) 0.095(4) 0.053(3) -0.017(2) -0.009(2) -0.005(2)
C94 0.044(2) 0.115(4) 0.052(3) -0.021(3) 0.001(2) -0.009(3)
C96 0.034(2) 0.119(4) 0.057(3) 0.000(3) -0.0041(19) -0.012(2)
F25 0.214(5) 0.070(2) 0.179(4) 0.049(3) -0.047(4) -0.033(3)
C98 0.049(2) 0.052(3) 0.088(3) 0.009(2) -0.008(2) -0.007(2)
C100 0.046(2) 0.053(3) 0.102(4) 0.018(3) -0.010(2) -0.013(2)
C102 0.051(3) 0.061(3) 0.142(5) 0.024(3) -0.016(3) -0.013(2)
C104 0.069(3) 0.065(3) 0.169(6) 0.036(4) -0.014(4) -0.018(3)
C106 0.070(3) 0.064(3) 0.171(6) 0.047(4) -0.021(4) -0.011(3)
C108 0.055(3) 0.070(3) 0.125(5) 0.028(3) -0.020(3) -0.009(2)
C110 0.035(2) 0.131(4) 0.044(2) -0.004(3) -0.0033(18) -0.021(2)
C112 0.033(2) 0.136(4) 0.048(3) 0.001(3) 0.0016(19) -0.008(2)
C114 0.039(2) 0.128(4) 0.068(3) 0.004(3) -0.004(2) -0.013(3)
C116 0.036(2) 0.151(5) 0.061(3) -0.019(3) 0.004(2) -0.014(3)
C118 0.040(3) 0.172(6) 0.046(3) -0.007(3) 0.002(2) -0.016(3)
C120 0.039(2) 0.145(5) 0.047(3) 0.001(3) -0.001(2) -0.022(3)
C122 0.045(2) 0.084(3) 0.057(3) -0.005(2) -0.011(2) -0.002(2)
C124 0.054(3) 0.088(4) 0.057(3) 0.003(2) -0.015(2) -0.012(2)
C126 0.069(3) 0.132(5) 0.058(3) 0.011(3) -0.016(2) -0.012(3)
C128 0.067(3) 0.183(7) 0.062(3) 0.001(4) -0.029(3) -0.015(4)
C130 0.050(3) 0.194(7) 0.076(4) -0.010(4) -0.017(3) -0.019(4)
C132 0.043(2) 0.137(5) 0.070(3) -0.012(3) -0.008(2) -0.004(3)
F51 0.153(4) 0.072(3) 0.266(6) -0.011(3) -0.035(4) -0.037(2)
C134 0.045(2) 0.098(4) 0.044(2) 0.012(2) -0.0054(18) -0.026(2)
C136 0.050(2) 0.089(3) 0.049(2) 0.013(2) -0.0046(19) -0.023(2)
C138 0.070(3) 0.089(4) 0.055(3) 0.012(2) -0.003(2) -0.028(3)
C140 0.077(3) 0.108(4) 0.059(3) 0.007(3) -0.020(3) -0.041(3)
C142 0.055(3) 0.132(5) 0.064(3) 0.007(3) -0.016(2) -0.034(3)
C144 0.047(2) 0.115(4) 0.056(3) 0.006(3) -0.010(2) -0.025(3)
C146 0.045(2) 0.100(4) 0.047(2) 0.007(2) 0.0007(19) -0.021(2)
C148 0.071(3) 0.108(4) 0.055(3) 0.018(3) -0.014(2) -0.030(3)
C150 0.110(5) 0.127(4) 0.079(4) 0.026(4) -0.035(4) -0.035(4)
C152 0.143(6) 0.109(5) 0.097(5) 0.045(4) -0.037(4) -0.037(4)
C154 0.096(4) 0.103(4) 0.084(4) 0.017(3) -0.020(3) -0.045(3)
C156 0.055(3) 0.100(4) 0.056(3) 0.013(3) -0.006(2) -0.025(3)
C158 0.051(3) 0.115(4) 0.059(3) 0.001(3) -0.003(2) 0.021(3)
C160 0.054(3) 0.152(5) 0.063(3) 0.031(3) 0.017(2) 0.021(3)
C162 0.054(3) 0.123(4) 0.094(4) 0.042(3) 0.019(3) 0.002(3)
C164 0.044(3) 0.094(4) 0.084(3) 0.027(3) 0.008(2) 0.000(3)
C166 0.032(2) 0.084(3) 0.061(3) 0.011(2) 0.0028(19) 0.003(2)
C168 0.035(2) 0.091(3) 0.057(3) 0.007(2) 0.0008(19) 0.003(2)
C170 0.050(3) 0.148(5) 0.060(3) -0.034(3) 0.010(2) -0.028(3)
C172 0.044(3) 0.120(4) 0.079(3) -0.035(3) 0.011(2) -0.005(3)
C174 0.065(4) 0.143(6) 0.117(5) -0.037(4) 0.024(4) 0.021(4)
C176 0.106(6) 0.185(7) 0.148(6) -0.033(5) 0.052(5) 0.038(5)
C177 0.093(5) 0.191(7) 0.121(5) -0.057(4) 0.052(5) -0.008(5)
C89 0.065(4) 0.173(6) 0.086(4) -0.042(4) 0.023(3) -0.033(3)
C45 0.067(3) 0.071(3) 0.073(3) 0.019(2) -0.024(2) -0.023(2)
C91 0.045(2) 0.091(4) 0.089(3) 0.033(3) -0.024(2) -0.023(2)
C23 0.036(2) 0.095(4) 0.090(3) 0.032(3) -0.006(2) -0.007(2)
C93 0.038(2) 0.071(3) 0.081(3) 0.016(2) -0.005(2) -0.005(2)
C47 0.038(2) 0.060(3) 0.064(3) 0.009(2) -0.0120(19) -0.0071(18)
C95 0.049(2) 0.064(3) 0.061(3) 0.014(2) -0.008(2) -0.014(2)
F13 0.183(5) 0.249(6) 0.079(3) -0.021(3) 0.054(3) -0.042(4)
C3 0.072(3) 0.060(3) 0.084(3) 0.000(2) -0.015(3) -0.018(2)
C97 0.041(2) 0.058(3) 0.058(3) 0.002(2) -0.0011(18) -0.0074(18)
C49 0.059(3) 0.074(3) 0.068(3) 0.008(2) -0.004(2) -0.013(2)
C99 0.088(4) 0.086(4) 0.087(4) 0.025(3) -0.014(3) -0.015(3)
C25 0.114(5) 0.066(3) 0.121(5) 0.024(3) -0.014(4) -0.020(3)
C101 0.113(5) 0.063(3) 0.112(5) 0.007(3) -0.027(4) -0.025(3)
C51 0.049(3) 0.079(3) 0.084(3) -0.036(3) -0.013(2) -0.008(2)
C103 0.068(3) 0.079(4) 0.093(3) -0.042(3) -0.020(3) -0.004(3)
C13 0.083(4) 0.111(5) 0.120(4) -0.059(4) -0.044(3) 0.008(3)
C105 0.059(3) 0.115(5) 0.159(5) -0.065(4) -0.037(3) -0.009(3)
C53 0.053(3) 0.111(5) 0.155(5) -0.052(4) -0.010(3) -0.024(3)
C107 0.051(3) 0.087(4) 0.106(4) -0.031(3) -0.009(3) -0.018(3)
F53 0.139(4) 0.084(3) 0.314(7) -0.014(4) -0.095(4) 0.033(3)
F27 0.086(3) 0.233(5) 0.182(4) -0.106(4) 0.037(3) 0.007(3)
O2 0.106(7) 0.121(9) 0.153(8) -0.044(7) -0.009(6) -0.038(6)
C27 0.054(3) 0.134(5) 0.068(3) -0.047(3) 0.005(2) -0.025(3)
C109 0.055(3) 0.151(6) 0.100(4) -0.061(4) 0.009(3) -0.021(3)
C55 0.071(4) 0.200(7) 0.118(5) -0.083(4) 0.031(4) -0.022(4)
C111 0.094(5) 0.229(7) 0.091(5) -0.076(4) 0.039(4) -0.042(5)
C7 0.104(5) 0.205(7) 0.074(4) -0.047(4) 0.024(4) -0.046(4)
C113 0.068(3) 0.161(5) 0.056(3) -0.035(3) 0.008(3) -0.035(3)
C57 0.074(3) 0.066(3) 0.094(4) -0.015(3) -0.002(3) -0.020(3)
F55 0.283(7) 0.113(3) 0.192(5) 0.079(3) -0.121(5) -0.076(4)
C115 0.072(3) 0.071(3) 0.115(5) 0.004(3) -0.026(3) -0.027(3)
C29 0.095(4) 0.074(4) 0.153(6) 0.007(4) -0.033(4) -0.041(3)
C117 0.120(5) 0.050(3) 0.169(7) 0.010(4) -0.034(5) -0.026(3)
C59 0.093(4) 0.059(3) 0.157(6) 0.002(4) -0.040(4) -0.010(3)
C119 0.069(3) 0.060(3) 0.126(5) -0.012(3) -0.031(3) -0.011(2)
C15 0.062(3) 0.049(3) 0.099(4) -0.005(3) -0.019(3) -0.014(2)
O9 0.124(4) 0.131(4) 0.162(5) -0.059(4) 0.010(3) -0.053(3)
F7 0.143(4) 0.274(7) 0.153(4) -0.075(4) 0.090(3) 0.016(4)
C121 0.080(4) 0.076(4) 0.101(4) -0.002(3) -0.005(3) 0.010(3)
F57 0.201(6) 0.215(6) 0.232(6) -0.010(5) 0.117(5) 0.114(5)
C61 0.062(3) 0.230(7) 0.053(3) 0.002(4) -0.012(3) -0.045(4)
F29 0.136(4) 0.317(7) 0.113(3) -0.085(4) 0.069(3) -0.034(4)
F59 0.197(5) 0.054(2) 0.391(9) 0.020(4) -0.089(6) -0.002(3)
C123 0.069(4) 0.085(4) 0.131(5) -0.011(4) 0.013(3) -0.020(3)
C31 0.074(2) 0.198(4) 0.116(3) -0.093(3) 0.007(2) -0.028(3)
C125 0.074(2) 0.198(4) 0.116(3) -0.092(3) 0.007(2) -0.028(3)
C63 0.074(2) 0.198(4) 0.115(3) -0.092(3) 0.007(2) -0.028(3)
C127 0.074(2) 0.198(4) 0.115(3) -0.092(3) 0.007(2) -0.028(3)
C2 0.073(2) 0.197(4) 0.114(3) -0.093(3) 0.006(2) -0.029(3)
C129 0.073(2) 0.197(4) 0.115(3) -0.093(3) 0.007(2) -0.028(3)
O5 0.097(3) 0.088(3) 0.228(4) -0.063(3) -0.017(3) 0.002(2)
C65 0.112(5) 0.175(7) 0.062(4) 0.030(4) -0.004(3) -0.061(5)
C131 0.112(9) 0.165(14) 0.155(9) -0.038(10) -0.020(7) -0.069(9)
C33 0.094(7) 0.109(8) 0.147(9) -0.046(8) -0.019(6) -0.026(6)
C133 0.077(6) 0.090(7) 0.143(9) -0.059(7) -0.018(6) -0.009(5)
C67 0.093(7) 0.128(9) 0.133(10) -0.071(8) -0.008(6) -0.019(7)
C135 0.103(8) 0.152(12) 0.156(10) -0.056(9) -0.016(7) -0.060(9)
C17 0.116(9) 0.176(15) 0.159(9) -0.059(10) -0.015(8) -0.075(10)
C137 0.063(4) 0.149(6) 0.102(4) 0.032(4) 0.008(3) 0.008(4)
C69 0.046(3) 0.092(4) 0.176(7) 0.045(4) -0.024(3) -0.022(3)
O11 0.075(2) 0.199(4) 0.115(3) -0.092(3) 0.007(2) -0.027(3)
C139 0.122(5) 0.063(4) 0.188(8) -0.026(4) -0.038(5) -0.013(3)
C35 0.140(5) 0.060(4) 0.234(9) -0.022(5) -0.052(6) 0.013(4)
C141 0.114(5) 0.066(4) 0.218(8) -0.039(4) -0.057(5) 0.024(3)
C71 0.085(4) 0.068(3) 0.151(6) -0.046(3) -0.035(4) 0.016(3)
C143 0.079(3) 0.062(3) 0.116(5) -0.045(3) -0.024(3) 0.010(2)
C9 0.094(4) 0.066(3) 0.127(5) -0.034(3) -0.025(4) 0.000(3)
C145 0.110(5) 0.112(5) 0.123(6) -0.023(4) 0.003(4) 0.010(4)
C73 0.072(3) 0.199(5) 0.113(3) -0.090(3) 0.010(3) -0.023(3)
C147 0.098(3) 0.088(3) 0.228(4) -0.064(3) -0.017(3) 0.001(2)
C37 0.099(3) 0.088(3) 0.229(4) -0.063(3) -0.017(3) 0.002(2)
C149 0.099(3) 0.088(3) 0.230(4) -0.063(3) -0.016(3) 0.002(2)
C75 0.099(3) 0.088(3) 0.229(4) -0.063(3) -0.016(3) 0.002(2)
C151 0.098(3) 0.088(3) 0.228(4) -0.064(3) -0.017(3) 0.002(2)
C19 0.097(3) 0.088(3) 0.228(4) -0.064(3) -0.016(3) 0.002(2)
C153 0.128(14) 0.128(15) 0.153(11) -0.036(10) -0.012(10) -0.010(11)
C77 0.095(3) 0.089(3) 0.228(4) -0.062(3) -0.017(3) 0.004(3)
C155 0.305(15) 0.141(8) 0.215(11) -0.054(8) 0.004(10) -0.114(9)
C39 0.122(5) 0.099(4) 0.217(6) -0.025(4) 0.031(5) 0.002(4)
C157 0.122(5) 0.099(4) 0.217(6) -0.024(4) 0.031(5) 0.002(4)
C79 0.122(5) 0.099(4) 0.217(6) -0.024(4) 0.031(5) 0.002(4)
C159 0.122(5) 0.100(4) 0.217(6) -0.024(4) 0.031(5) 0.002(4)
C5 0.122(5) 0.100(4) 0.217(6) -0.025(4) 0.031(5) 0.002(4)
C161 0.122(5) 0.099(4) 0.217(6) -0.025(4) 0.031(5) 0.002(4)
O3 0.122(5) 0.100(4) 0.217(6) -0.024(4) 0.030(5) 0.003(4)
C81 0.121(5) 0.100(5) 0.217(6) -0.025(5) 0.030(5) 0.004(5)
O13 0.110(5) 0.179(5) 0.103(4) -0.049(4) -0.008(4) -0.036(4)
C163 0.113(5) 0.181(6) 0.105(5) -0.047(5) -0.009(4) -0.035(5)
C41 0.108(5) 0.178(5) 0.102(4) -0.049(4) -0.008(4) -0.038(4)
C165 0.109(5) 0.179(5) 0.102(4) -0.049(4) -0.008(4) -0.037(4)
C83 0.108(5) 0.178(5) 0.101(4) -0.049(4) -0.008(4) -0.038(4)
C167 0.108(5) 0.178(5) 0.101(4) -0.049(4) -0.008(4) -0.038(4)
C21 0.108(5) 0.178(5) 0.101(4) -0.049(4) -0.007(4) -0.038(4)
C169 0.108(5) 0.178(5) 0.101(4) -0.049(4) -0.008(4) -0.038(4)
O7 0.123(12) 0.129(17) 0.128(11) -0.027(11) 0.011(9) -0.043(11)
C85 0.096(9) 0.121(12) 0.117(10) -0.036(10) 0.000(8) -0.046(9)
C171 0.084(9) 0.109(12) 0.107(11) -0.045(10) -0.017(8) -0.041(9)
C43 0.084(8) 0.071(10) 0.117(11) -0.046(8) -0.002(7) -0.027(8)
C173 0.096(9) 0.082(12) 0.113(10) -0.055(9) -0.005(8) -0.021(9)
C87 0.110(10) 0.110(15) 0.134(10) -0.055(11) -0.005(9) -0.043(11)
C175 0.094(10) 0.095(12) 0.139(11) -0.039(11) -0.013(8) -0.039(10)
C11 0.082(12) 0.085(16) 0.120(13) 0.003(13) 0.025(10) 0.005(10)
P2 0.075(3) 0.133(6) 0.153(7) -0.077(4) -0.016(4) -0.021(4)
Ag5 0.0372(11) 0.0720(12) 0.0787(17) -0.0291(9) -0.0072(10) -0.0117(8)

loop_
_atom_type_symbol
_atom_type_description
_atom_type_scat_dispersion_real
_atom_type_scat_dispersion_imag
_atom_type_scat_source
C C 0.0033 0.0016 'International Tables Vol C Tables 4.2.6.8 and 6.1.1.4'
H H 0.0000 0.0000 'International Tables Vol C Tables 4.2.6.8 and 6.1.1.4'
Ag Ag -0.8971 1.1015 'International Tables Vol C Tables 4.2.6.8 and 6.1.1.4'
Cl Cl 0.1484 0.1585 'International Tables Vol C Tables 4.2.6.8 and 6.1.1.4'
Cu Cu 0.3201 1.2651 'International Tables Vol C Tables 4.2.6.8 and 6.1.1.4'
F F 0.0171 0.0103 'International Tables Vol C Tables 4.2.6.8 and 6.1.1.4'
O O 0.0106 0.0060 'International Tables Vol C Tables 4.2.6.8 and 6.1.1.4'
P P 0.1023 0.0942 'International Tables Vol C Tables 4.2.6.8 and 6.1.1.4'
S S 0.1246 0.1234 'International Tables Vol C Tables 4.2.6.8 and 6.1.1.4'

loop_
_geom_angle_atom_site_label_1
_geom_angle_atom_site_label_2
_geom_angle_atom_site_label_3
_geom_angle
_geom_angle_site_symmetry_1
_geom_angle_site_symmetry_3
_geom_angle_publ_flag
Ag6 Ag1 Ag4 59.994(11) . . ?
Ag6 Ag1 Ag10 60.077(12) . . ?
Ag6 Ag1 Ag7 90.467(13) . . ?
Ag6 Ag1 Cu1 60.951(13) . . ?
Ag6 Ag1 Cu3 121.285(17) . . ?
Ag10 Ag1 Ag4 89.398(12) . . ?
Ag10 Ag1 Cu1 121.028(15) . . ?
Ag10 Ag1 Cu3 61.212(14) . . ?
Ag7 Ag1 Ag4 60.003(11) . . ?
Ag7 Ag1 Ag10 59.775(12) . . ?
Ag7 Ag1 Cu1 121.123(15) . . ?
Ag7 Ag1 Cu3 60.330(15) . . ?
Cu1 Ag1 Ag4 61.134(13) . . ?
Cu1 Ag1 Cu3 177.639(17) . . ?
Cu3 Ag1 Ag4 120.328(16) . . ?
S1 Ag1 Ag4 108.58(3) . . ?
S1 Ag1 Ag6 73.31(2) . . ?
S1 Ag1 Ag10 111.28(3) . . ?
S1 Ag1 Ag7 163.69(3) . . ?
S1 Ag1 Cu1 49.39(3) . . ?
S1 Ag1 Cu3 129.73(3) . . ?
S8 Ag1 Ag4 111.07(3) . . ?
S8 Ag1 Ag6 164.29(3) . . ?
S8 Ag1 Ag10 109.21(3) . . ?
S8 Ag1 Ag7 73.87(3) . . ?
S8 Ag1 Cu1 128.33(3) . . ?
S8 Ag1 Cu3 49.72(3) . . ?
S8 Ag1 S1 122.38(4) . . ?
Ag1 Ag4 Ag3 126.178(14) . . ?
Ag1 Ag4 Cu1 59.156(13) . . ?
Ag6 Ag4 Ag1 58.952(11) . . ?
Ag6 Ag4 Ag3 67.559(11) . . ?
Ag6 Ag4 Ag7 89.494(13) . . ?
Ag6 Ag4 Cu1 59.919(13) . . ?
Ag6 Ag4 Cu4 122.880(17) . . ?
Ag8 Ag4 Ag1 90.109(12) . . ?
Ag8 Ag4 Ag6 60.548(12) . . ?
Ag8 Ag4 Ag3 67.690(11) . . ?
Ag8 Ag4 Ag7 60.678(12) . . ?
Ag8 Ag4 Cu1 120.467(16) . . ?
Ag8 Ag4 Cu4 62.382(15) . . ?
Ag7 Ag4 Ag1 59.387(11) . . ?
Ag7 Ag4 Ag3 128.240(14) . . ?
Ag7 Ag4 Cu1 118.529(15) . . ?
Cu1 Ag4 Ag3 89.984(14) . . ?
Cu4 Ag4 Ag1 119.693(16) . . ?
Cu4 Ag4 Ag3 93.249(15) . . ?
Cu4 Ag4 Ag7 60.357(14) . . ?
Cu4 Ag4 Cu1 176.411(18) . . ?
S4 Ag4 Ag1 71.29(3) . . ?
S4 Ag4 Ag6 106.68(3) . . ?
S4 Ag4 Ag8 161.36(3) . . ?
S4 Ag4 Ag3 122.23(3) . . ?
S4 Ag4 Ag7 108.40(3) . . ?
S4 Ag4 Cu1 48.88(3) . . ?
S4 Ag4 Cu4 127.72(3) . . ?
S4 Ag4 S12 124.11(4) . . ?
S12 Ag4 Ag1 164.22(3) . . ?
S12 Ag4 Ag6 114.15(3) . . ?
S12 Ag4 Ag8 74.53(3) . . ?
S12 Ag4 Ag3 51.37(3) . . ?
S12 Ag4 Ag7 108.44(3) . . ?
S12 Ag4 Cu1 132.09(3) . . ?
S12 Ag4 Cu4 49.86(3) . . ?
Ag1 Ag6 Ag4 61.053(11) . . ?
Ag1 Ag6 Ag8 90.554(14) . . ?
Ag1 Ag6 Ag10 60.491(12) . . ?
Ag1 Ag6 Cu1 60.278(13) . . ?
Ag1 Ag6 Cu2 121.648(18) . . ?
Ag4 Ag6 Ag8 59.206(11) . . ?
Ag4 Ag6 Cu1 61.261(13) . . ?
Ag8 Ag6 Cu1 120.467(16) . . ?
Ag10 Ag6 Ag4 90.233(14) . . ?
Ag10 Ag6 Ag8 60.167(12) . . ?
Ag10 Ag6 Cu1 120.769(15) . . ?
Ag10 Ag6 Cu2 61.164(15) . . ?
Cu2 Ag6 Ag4 120.219(18) . . ?
Cu2 Ag6 Ag8 61.037(15) . . ?
Cu2 Ag6 Cu1 177.86(2) . . ?
S6 Ag6 Ag1 107.97(3) . . ?
S6 Ag6 Ag4 73.31(3) . . ?
S6 Ag6 Ag8 110.86(3) . . ?
S6 Ag6 Ag10 163.40(3) . . ?
S6 Ag6 Cu1 49.34(2) . . ?
S6 Ag6 Cu2 129.05(3) . . ?
S6 Ag6 S3 122.86(4) . . ?
S3 Ag6 Ag1 110.58(3) . . ?
S3 Ag6 Ag4 163.78(3) . . ?
S3 Ag6 Ag8 109.25(3) . . ?
S3 Ag6 Ag10 73.66(3) . . ?
S3 Ag6 Cu1 128.81(3) . . ?
S3 Ag6 Cu2 50.18(3) . . ?
Ag4 Ag8 Ag6 60.247(11) . . ?
Ag4 Ag8 Ag10 90.488(12) . . ?
Ag4 Ag8 Ag7 60.396(11) . . ?
Ag4 Ag8 Cu4 59.388(14) . . ?
Ag4 Ag8 Cu2 119.360(17) . . ?
Ag4 Ag8 Ag5 126.04(9) . . ?
Ag6 Ag8 Ag7 89.167(13) . . ?
Ag6 Ag8 Cu4 119.589(16) . . ?
Ag6 Ag8 Cu2 59.136(14) . . ?
Ag6 Ag8 Ag5 123.21(6) . . ?
Ag10 Ag8 Ag6 59.563(11) . . ?
Ag10 Ag8 Ag7 59.412(12) . . ?
Ag10 Ag8 Cu4 118.698(16) . . ?
Ag10 Ag8 Cu2 60.312(14) . . ?
Ag10 Ag8 Ag5 63.86(6) . . ?
Ag7 Ag8 Cu4 59.287(14) . . ?
Ag7 Ag8 Cu2 119.710(16) . . ?
Ag7 Ag8 Ag5 65.73(9) . . ?
Cu4 Ag8 Ag5 91.05(10) . . ?
Cu2 Ag8 Cu4 178.598(18) . . ?
Cu2 Ag8 Ag5 89.32(10) . . ?
S10 Ag8 Ag4 109.43(3) . . ?
S10 Ag8 Ag6 72.31(3) . . ?
S10 Ag8 Ag10 107.72(3) . . ?
S10 Ag8 Ag7 161.41(3) . . ?
S10 Ag8 Cu4 131.50(3) . . ?
S10 Ag8 Cu2 49.14(3) . . ?
S10 Ag8 Ag5 123.06(10) . . ?
S9 Ag8 Ag4 106.97(3) . . ?
S9 Ag8 Ag6 161.32(3) . . ?
S9 Ag8 Ag10 110.04(3) . . ?
S9 Ag8 Ag7 72.25(3) . . ?
S9 Ag8 Cu4 49.06(3) . . ?
S9 Ag8 Cu2 131.97(3) . . ?
S9 Ag8 S10 126.31(4) . . ?
S9 Ag8 Ag5 51.02(8) . . ?
Ag1 Ag10 Ag8 90.003(13) . . ?
Ag1 Ag10 Cu2 118.845(17) . . ?
Ag1 Ag10 Cu3 59.646(14) . . ?
Ag1 Ag10 Ag5 126.47(10) . . ?
Ag6 Ag10 Ag1 59.432(11) . . ?
Ag6 Ag10 Ag8 60.270(11) . . ?
Ag6 Ag10 Cu2 59.420(14) . . ?
Ag6 Ag10 Cu3 119.073(16) . . ?
Ag6 Ag10 Ag5 125.02(8) . . ?
Ag8 Ag10 Cu2 60.486(14) . . ?
Ag8 Ag10 Cu3 120.430(19) . . ?
Ag8 Ag10 Ag5 64.98(8) . . ?
Ag7 Ag10 Ag1 60.021(12) . . ?
Ag7 Ag10 Ag6 90.234(13) . . ?
Ag7 Ag10 Ag8 60.558(12) . . ?
Ag7 Ag10 Cu2 121.029(17) . . ?
Ag7 Ag10 Cu3 59.878(15) . . ?
Ag7 Ag10 Ag5 66.50(10) . . ?
Cu2 Ag10 Cu3 177.88(2) . . ?
Cu2 Ag10 Ag5 90.02(10) . . ?
Cu3 Ag10 Ag5 92.10(10) . . ?
S2 Ag10 Ag1 73.59(3) . . ?
S2 Ag10 Ag6 110.77(3) . . ?
S2 Ag10 Ag8 163.48(3) . . ?
S2 Ag10 Ag7 107.88(3) . . ?
S2 Ag10 Cu2 129.20(4) . . ?
S2 Ag10 Cu3 49.38(4) . . ?
S2 Ag10 Ag5 123.45(9) . . ?
S5 Ag10 Ag1 163.04(3) . . ?
S5 Ag10 Ag6 107.21(3) . . ?
S5 Ag10 Ag8 73.57(3) . . ?
S5 Ag10 Ag7 112.95(4) . . ?
S5 Ag10 Cu2 49.27(4) . . ?
S5 Ag10 Cu3 132.57(4) . . ?
S5 Ag10 S2 122.93(4) . . ?
S5 Ag10 Ag5 50.27(11) . . ?
S4 Ag11 S8 100.25(4) . . ?
S4 Ag11 S7 101.34(4) . . ?
P4 Ag11 S4 116.70(4) . . ?
P4 Ag11 S8 116.34(4) . . ?
P4 Ag11 S7 118.62(4) . . ?
S7 Ag11 S8 100.56(4) . . ?
S6 Ag3 Ag4 63.96(2) . . ?
S6 Ag3 S10 101.20(3) . . ?
S6 Ag3 S12 107.81(3) . . ?
S10 Ag3 Ag4 92.48(3) . . ?
S12 Ag3 Ag4 48.51(2) . . ?
S12 Ag3 S10 103.81(4) . . ?
P1 Ag3 Ag4 151.82(3) . . ?
P1 Ag3 S6 118.50(4) . . ?
P1 Ag3 S10 113.23(4) . . ?
P1 Ag3 S12 110.94(4) . . ?
Ag1 Ag7 Ag4 60.610(11) . . ?
Ag1 Ag7 Ag8 89.806(14) . . ?
Ag1 Ag7 Cu4 120.244(16) . . ?
Ag1 Ag7 Cu3 60.182(14) . . ?
Ag4 Ag7 Ag8 58.926(11) . . ?
Ag4 Ag7 Cu4 59.685(14) . . ?
Ag4 Ag7 Cu3 120.788(17) . . ?
Ag8 Ag7 Cu4 61.541(15) . . ?
Ag10 Ag7 Ag1 60.204(12) . . ?
Ag10 Ag7 Ag4 89.990(14) . . ?
Ag10 Ag7 Ag8 60.031(12) . . ?
Ag10 Ag7 Cu4 121.572(17) . . ?
Ag10 Ag7 Cu3 61.306(15) . . ?
Cu3 Ag7 Ag8 121.331(19) . . ?
Cu3 Ag7 Cu4 177.07(2) . . ?
S7 Ag7 Ag1 109.64(3) . . ?
S7 Ag7 Ag4 73.33(3) . . ?
S7 Ag7 Ag8 109.23(3) . . ?
S7 Ag7 Ag10 163.32(3) . . ?
S7 Ag7 Cu4 49.65(3) . . ?
S7 Ag7 Cu3 127.44(3) . . ?
S11 Ag7 Ag1 107.90(3) . . ?
S11 Ag7 Ag4 162.98(4) . . ?
S11 Ag7 Ag8 111.37(3) . . ?
S11 Ag7 Ag10 73.05(4) . . ?
S11 Ag7 Cu4 130.67(3) . . ?
S11 Ag7 Cu3 49.73(3) . . ?
S11 Ag7 S7 123.62(5) . . ?
S1 Ag2 S3 102.48(3) . . ?
S1 Ag2 S2 105.30(4) . . ?
S2 Ag2 S3 102.81(4) . . ?
P5 Ag2 S1 112.35(4) . . ?
P5 Ag2 S3 119.64(4) . . ?
P5 Ag2 S2 112.74(4) . . ?
S9 Ag9 S5 102.14(14) . . ?
S11 Ag9 S9 103.89(14) . . ?
S11 Ag9 S5 103.19(11) . . ?
P2 Ag9 S9 115.6(3) . . ?
P2 Ag9 S5 113.7(3) . . ?
P2 Ag9 S11 116.5(3) . . ?
Ag1 Cu1 Ag4 59.710(13) . . ?
Ag1 Cu1 Ag6 58.772(13) . . ?
Ag6 Cu1 Ag4 58.820(13) . . ?
S1 Cu1 Ag1 58.15(3) . . ?
S1 Cu1 Ag4 115.61(3) . . ?
S1 Cu1 Ag6 76.00(3) . . ?
S1 Cu1 S4 118.24(4) . . ?
S1 Cu1 S6 116.89(4) . . ?
S4 Cu1 Ag1 74.94(3) . . ?
S4 Cu1 Ag4 56.54(3) . . ?
S4 Cu1 Ag6 112.94(3) . . ?
S6 Cu1 Ag1 114.17(3) . . ?
S6 Cu1 Ag4 75.42(3) . . ?
S6 Cu1 Ag6 57.29(3) . . ?
S6 Cu1 S4 117.85(4) . . ?
Ag4 Cu4 Ag8 58.230(14) . . ?
Ag4 Cu4 Ag7 59.958(14) . . ?
Ag7 Cu4 Ag8 59.172(14) . . ?
S12 Cu4 Ag4 58.15(3) . . ?
S12 Cu4 Ag8 75.90(3) . . ?
S12 Cu4 Ag7 116.03(4) . . ?
S12 Cu4 S7 119.22(5) . . ?
S12 Cu4 S9 115.79(5) . . ?
S7 Cu4 Ag4 77.21(3) . . ?
S7 Cu4 Ag8 114.86(4) . . ?
S7 Cu4 Ag7 57.92(3) . . ?
S7 Cu4 S9 118.77(5) . . ?
S9 Cu4 Ag4 113.05(4) . . ?
S9 Cu4 Ag8 56.50(4) . . ?
S9 Cu4 Ag7 75.52(3) . . ?
Ag6 Cu2 Ag8 59.826(14) . . ?
Ag6 Cu2 Ag10 59.416(14) . . ?
Ag10 Cu2 Ag8 59.202(15) . . ?
S10 Cu2 Ag6 76.47(3) . . ?
S10 Cu2 Ag8 57.55(3) . . ?
S10 Cu2 Ag10 114.74(4) . . ?
S10 Cu2 S3 119.26(5) . . ?
S3 Cu2 Ag6 58.29(3) . . ?
S3 Cu2 Ag8 115.86(3) . . ?
S3 Cu2 Ag10 76.27(3) . . ?
S5 Cu2 Ag6 115.00(4) . . ?
S5 Cu2 Ag8 76.46(4) . . ?
S5 Cu2 Ag10 57.32(3) . . ?
S5 Cu2 S10 118.44(5) . . ?
S5 Cu2 S3 116.55(5) . . ?
Ag1 Cu3 Ag10 59.142(14) . . ?
Ag1 Cu3 Ag7 59.488(13) . . ?
Ag7 Cu3 Ag10 58.815(14) . . ?
S8 Cu3 Ag1 57.69(3) . . ?
S8 Cu3 Ag10 114.88(3) . . ?
S8 Cu3 Ag7 77.00(3) . . ?
S8 Cu3 S2 119.01(5) . . ?
S8 Cu3 S11 119.80(6) . . ?
S2 Cu3 Ag1 76.73(4) . . ?
S2 Cu3 Ag10 56.86(3) . . ?
S2 Cu3 Ag7 114.09(4) . . ?
S11 Cu3 Ag1 115.13(4) . . ?
S11 Cu3 Ag10 75.28(4) . . ?
S11 Cu3 Ag7 57.98(3) . . ?
S11 Cu3 S2 115.06(5) . . ?
Ag1 S1 Ag2 83.43(3) . . ?
Cu1 S1 Ag1 72.46(3) . . ?
Cu1 S1 Ag2 132.84(4) . . ?
C6 S1 Ag1 108.18(10) . . ?
C6 S1 Ag2 111.76(9) . . ?
C6 S1 Cu1 114.05(9) . . ?
Ag4 S4 Ag11 88.68(3) . . ?
Cu1 S4 Ag4 74.58(3) . . ?
Cu1 S4 Ag11 136.05(5) . . ?
C14 S4 Ag4 116.30(10) . . ?
C14 S4 Ag11 112.36(10) . . ?
C14 S4 Cu1 111.50(10) . . ?
Ag6 S6 Ag3 84.91(3) . . ?
Cu1 S6 Ag6 73.37(3) . . ?
Cu1 S6 Ag3 130.31(5) . . ?
C97 S6 Ag6 112.08(12) . . ?
C97 S6 Ag3 114.46(10) . . ?
C97 S6 Cu1 115.07(10) . . ?
Ag1 S8 Ag11 86.05(3) . . ?
Cu3 S8 Ag1 72.58(4) . . ?
Cu3 S8 Ag11 133.34(5) . . ?
C47 S8 Ag1 112.13(11) . . ?
C47 S8 Ag11 113.39(11) . . ?
C47 S8 Cu3 113.04(11) . . ?
Ag8 S10 Ag3 82.92(4) . . ?
Cu2 S10 Ag8 73.31(4) . . ?
Cu2 S10 Ag3 131.33(4) . . ?
C26 S10 Ag8 108.95(13) . . ?
C26 S10 Ag3 114.95(10) . . ?
C26 S10 Cu2 112.80(11) . . ?
Ag4 S12 Ag3 80.12(3) . . ?
Cu4 S12 Ag4 71.99(3) . . ?
Cu4 S12 Ag3 131.85(5) . . ?
C166 S12 Ag4 106.92(11) . . ?
C166 S12 Ag3 112.72(12) . . ?
C166 S12 Cu4 112.58(12) . . ?
Ag6 S3 Ag2 84.28(4) . . ?
Cu2 S3 Ag6 71.53(4) . . ?
Cu2 S3 Ag2 132.13(6) . . ?
C146 S3 Ag6 108.52(12) . . ?
C146 S3 Ag2 114.04(11) . . ?
C146 S3 Cu2 112.64(11) . . ?
C50 P1 Ag3 115.45(12) . . ?
C90 P1 Ag3 112.60(11) . . ?
C90 P1 C50 106.20(16) . . ?
C90 P1 C122 105.93(14) . . ?
C122 P1 Ag3 111.99(12) . . ?
C122 P1 C50 103.85(17) . . ?
C38 P4 Ag11 115.01(11) . . ?
C38 P4 C62 105.10(14) . . ?
C38 P4 C98 105.79(17) . . ?
C62 P4 Ag11 110.53(11) . . ?
C98 P4 Ag11 112.26(12) . . ?
C98 P4 C62 107.65(14) . . ?
Ag7 S7 Ag11 87.33(4) . . ?
Cu4 S7 Ag11 133.20(5) . . ?
Cu4 S7 Ag7 72.43(4) . . ?
C15 S7 Ag11 113.80(12) . . ?
C15 S7 Ag7 114.77(14) . . ?
C15 S7 Cu4 112.99(12) . . ?
Ag10 S2 Ag2 84.86(4) . . ?
Cu3 S2 Ag10 73.76(4) . . ?
Cu3 S2 Ag2 130.27(5) . . ?
C172 S2 Ag10 111.00(13) . . ?
C172 S2 Ag2 114.38(16) . . ?
C172 S2 Cu3 115.14(16) . . ?
C84 P5 Ag2 110.66(11) . . ?
C110 P5 Ag2 112.88(13) . . ?
C110 P5 C84 106.50(16) . . ?
C110 P5 C134 106.82(15) . . ?
C134 P5 Ag2 113.97(11) . . ?
C134 P5 C84 105.46(16) . . ?
Ag8 S9 Ag9 84.54(9) . . ?
Ag8 S9 Ag5 80.02(13) . . ?
Cu4 S9 Ag8 74.45(4) . . ?
Cu4 S9 Ag9 131.58(9) . . ?
Cu4 S9 Ag5 130.49(11) . . ?
C51 S9 Ag8 112.03(13) . . ?
C51 S9 Ag9 114.90(15) . . ?
C51 S9 Cu4 113.37(13) . . ?
C51 S9 Ag5 115.38(16) . . ?
Ag10 S5 Ag9 81.59(8) . . ?
Ag10 S5 Ag5 80.29(11) . . ?
Cu2 S5 Ag10 73.41(4) . . ?
Cu2 S5 Ag9 131.26(9) . . ?
Cu2 S5 Ag5 128.94(12) . . ?
C27 S5 Ag10 110.62(13) . . ?
C27 S5 Ag9 115.35(18) . . ?
C27 S5 Cu2 112.46(17) . . ?
C27 S5 Ag5 117.6(2) . . ?
Ag7 S11 Ag9 83.57(9) . . ?
Ag7 S11 Ag5 80.68(12) . . ?
Cu3 S11 Ag7 72.29(4) . . ?
Cu3 S11 Ag9 132.91(11) . . ?
Cu3 S11 Ag5 128.26(14) . . ?
C143 S11 Ag7 108.51(15) . . ?
C143 S11 Ag9 113.06(17) . . ?
C143 S11 Cu3 112.76(14) . . ?
C143 S11 Ag5 117.41(18) . . ?
C161 P3 Ag5 119.8(9) . . ?
C167 P3 C161 98.7(11) . . ?
C167 P3 C43 107.1(13) . . ?
C167 P3 Ag5 115.9(10) . . ?
C43 P3 C161 101.0(11) . . ?
C43 P3 Ag5 112.4(9) . . ?
C42 O1 C57 117.0(3) . . ?
C70 O4 C121 118.4(4) . . ?
C86 O6 C123 117.4(4) . . ?
C138 O8 C145 117.8(4) . . ?
C76 O10 C61 117.4(4) . . ?
C114 O12 C137 117.7(4) . . ?
F1 C1 C4 119.3(2) . . ?
F1 C1 C12 120.7(2) . . ?
C4 C1 C12 120.0 . . ?
F4 C4 C1 118.08(19) . . ?
F4 C4 C6 121.90(19) . . ?
C1 C4 C6 120.0 . . ?
C4 C6 S1 120.26(14) . . ?
C4 C6 C8 120.0 . . ?
C8 C6 S1 119.16(15) . . ?
F10 C8 C6 121.9(2) . . ?
F10 C8 C10 118.1(2) . . ?
C10 C8 C6 120.0 . . ?
F24 C10 C8 120.5(2) . . ?
F24 C10 C12 119.5(2) . . ?
C8 C10 C12 120.0 . . ?
F22 C12 C1 119.6(2) . . ?
F22 C12 C10 120.4(2) . . ?
C10 C12 C1 120.0 . . ?
C16 C14 S4 118.39(16) . . ?
C16 C14 C24 120.0 . . ?
C24 C14 S4 120.89(16) . . ?
F6 C16 C14 122.2(2) . . ?
F6 C16 C18 117.8(2) . . ?
C18 C16 C14 120.0 . . ?
F38 C18 C16 120.2(3) . . ?
F38 C18 C20 119.8(3) . . ?
C16 C18 C20 120.0 . . ?
F50 C20 C18 119.6(3) . . ?
F50 C20 C22 120.4(3) . . ?
C18 C20 C22 120.0 . . ?
F40 C22 C20 120.3(3) . . ?
F40 C22 C24 119.7(3) . . ?
C20 C22 C24 120.0 . . ?
F14 C24 C14 121.5(2) . . ?
F14 C24 C22 118.5(2) . . ?
C22 C24 C14 120.0 . . ?
C102 O14 C69 116.5(3) . . ?
C28 C26 S10 120.06(17) . . ?
C28 C26 C36 120.0 . . ?
C36 C26 S10 119.69(16) . . ?
F30 C28 C26 121.5(2) . . ?
F30 C28 C30 118.5(2) . . ?
C30 C28 C26 120.0 . . ?
F31 C30 C28 120.2(3) . . ?
F31 C30 C32 119.8(3) . . ?
C28 C30 C32 120.0 . . ?
F15 C32 C30 119.8(3) . . ?
F15 C32 C34 120.2(3) . . ?
C34 C32 C30 120.0 . . ?
F26 C34 C32 119.7(2) . . ?
F26 C34 C36 120.3(2) . . ?
C32 C34 C36 120.0 . . ?
F12 C36 C26 122.2(2) . . ?
F12 C36 C34 117.7(2) . . ?
C34 C36 C26 120.0 . . ?
C126 O15 C65 116.4(4) . . ?
C40 C38 P4 116.52(18) . . ?
C40 C38 C48 120.0 . . ?
C48 C38 P4 123.47(18) . . ?
C38 C40 H40 120.0 . . ?
C38 C40 C42 120.0 . . ?
C42 C40 H40 120.0 . . ?
O1 C42 C40 124.4(3) . . ?
O1 C42 C44 115.6(3) . . ?
C40 C42 C44 120.0 . . ?
C42 C44 H44 120.0 . . ?
C46 C44 C42 120.0 . . ?
C46 C44 H44 120.0 . . ?
C44 C46 H46 120.0 . . ?
C44 C46 C48 120.0 . . ?
C48 C46 H46 120.0 . . ?
C38 C48 H48 120.0 . . ?
C46 C48 C38 120.0 . . ?
C46 C48 H48 120.0 . . ?
C52 C50 P1 117.8(2) . . ?
C52 C50 C60 120.0 . . ?
C60 C50 P1 122.1(2) . . ?
C50 C52 H52 120.0 . . ?
C54 C52 C50 120.0 . . ?
C54 C52 H52 120.0 . . ?
C52 C54 C56 120.0 . . ?
O9 C54 C52 116.7(4) . . ?
O9 C54 C56 123.2(4) . . ?
C54 C56 H56 120.0 . . ?
C58 C56 C54 120.0 . . ?
C58 C56 H56 120.0 . . ?
C56 C58 H58 120.0 . . ?
C56 C58 C60 120.0 . . ?
C60 C58 H58 120.0 . . ?
C50 C60 H60 120.0 . . ?
C58 C60 C50 120.0 . . ?
C58 C60 H60 120.0 . . ?
C64 C62 P4 123.57(16) . . ?
C64 C62 C72 120.0 . . ?
C72 C62 P4 116.16(16) . . ?
C62 C64 H64 120.0 . . ?
C62 C64 C66 120.0 . . ?
C66 C64 H64 120.0 . . ?
C64 C66 H66 120.0 . . ?
C68 C66 C64 120.0 . . ?
C68 C66 H66 120.0 . . ?
C66 C68 H68 120.0 . . ?
C66 C68 C70 120.0 . . ?
C70 C68 H68 120.0 . . ?
O4 C70 C68 116.3(3) . . ?
O4 C70 C72 123.6(3) . . ?
C68 C70 C72 120.0 . . ?
C62 C72 H72 120.0 . . ?
C70 C72 C62 120.0 . . ?
C70 C72 H72 120.0 . . ?
C76 C74 H74 120.0 . . ?
C76 C74 C84 120.0 . . ?
C84 C74 H74 120.0 . . ?
O10 C76 C74 124.5(3) . . ?
O10 C76 C78 115.5(3) . . ?
C74 C76 C78 120.0 . . ?
C76 C78 H78 120.0 . . ?
C76 C78 C80 120.0 . . ?
C80 C78 H78 120.0 . . ?
C78 C80 H80 120.0 . . ?
C82 C80 C78 120.0 . . ?
C82 C80 H80 120.0 . . ?
C80 C82 H82 120.0 . . ?
C84 C82 C80 120.0 . . ?
C84 C82 H82 120.0 . . ?
C74 C84 P5 116.47(18) . . ?
C82 C84 P5 123.21(18) . . ?
C82 C84 C74 120.0 . . ?
O6 C86 C88 124.8(3) . . ?
O6 C86 C96 115.2(3) . . ?
C88 C86 C96 120.0 . . ?
C86 C88 H88 120.0 . . ?
C90 C88 C86 120.0 . . ?
C90 C88 H88 120.0 . . ?
C88 C90 P1 117.15(17) . . ?
C88 C90 C92 120.0 . . ?
C92 C90 P1 122.69(17) . . ?
C90 C92 H92 120.0 . . ?
C94 C92 C90 120.0 . . ?
C94 C92 H92 120.0 . . ?
C92 C94 H94 120.0 . . ?
C92 C94 C96 120.0 . . ?
C96 C94 H94 120.0 . . ?
C86 C96 H96 120.0 . . ?
C94 C96 C86 120.0 . . ?
C94 C96 H96 120.0 . . ?
C100 C98 P4 116.47(16) . . ?
C100 C98 C108 120.0 . . ?
C108 C98 P4 123.48(16) . . ?
C98 C100 H100 120.0 . . ?
C98 C100 C102 120.0 . . ?
C102 C100 H100 120.0 . . ?
O14 C102 C100 124.6(3) . . ?
O14 C102 C104 115.4(3) . . ?
C100 C102 C104 120.0 . . ?
C102 C104 H104 120.0 . . ?
C106 C104 C102 120.0 . . ?
C106 C104 H104 120.0 . . ?
C104 C106 H106 120.0 . . ?
C104 C106 C108 120.0 . . ?
C108 C106 H106 120.0 . . ?
C98 C108 H108 120.0 . . ?
C106 C108 C98 120.0 . . ?
C106 C108 H108 120.0 . . ?
C112 C110 P5 117.57(19) . . ?
C112 C110 C120 120.0 . . ?
C120 C110 P5 122.17(18) . . ?
C110 C112 H112 120.0 . . ?
C114 C112 C110 120.0 . . ?
C114 C112 H112 120.0 . . ?
O12 C114 C112 124.1(3) . . ?
O12 C114 C116 115.9(3) . . ?
C116 C114 C112 120.0 . . ?
C114 C116 H116 120.0 . . ?
C114 C116 C118 120.0 . . ?
C118 C116 H116 120.0 . . ?
C116 C118 H118 120.0 . . ?
C120 C118 C116 120.0 . . ?
C120 C118 H118 120.0 . . ?
C110 C120 H120 120.0 . . ?
C118 C120 C110 120.0 . . ?
C118 C120 H120 120.0 . . ?
C124 C122 P1 115.92(17) . . ?
C124 C122 C132 120.0 . . ?
C132 C122 P1 124.04(17) . . ?
C122 C124 H124 120.0 . . ?
C126 C124 C122 120.0 . . ?
C126 C124 H124 120.0 . . ?
O15 C126 C124 124.0(3) . . ?
O15 C126 C128 116.0(3) . . ?
C128 C126 C124 120.0 . . ?
C126 C128 H128 120.0 . . ?
C130 C128 C126 120.0 . . ?
C130 C128 H128 120.0 . . ?
C128 C130 H130 120.0 . . ?
C128 C130 C132 120.0 . . ?
C132 C130 H130 120.0 . . ?
C122 C132 H132 120.0 . . ?
C130 C132 C122 120.0 . . ?
C130 C132 H132 120.0 . . ?
C136 C134 P5 116.95(17) . . ?
C136 C134 C144 120.0 . . ?
C144 C134 P5 122.96(17) . . ?
C134 C136 H136 120.0 . . ?
C134 C136 C138 120.0 . . ?
C138 C136 H136 120.0 . . ?
O8 C138 C136 123.3(3) . . ?
O8 C138 C140 116.7(3) . . ?
C140 C138 C136 120.0 . . ?
C138 C140 H140 120.0 . . ?
C142 C140 C138 120.0 . . ?
C142 C140 H140 120.0 . . ?
C140 C142 H142 120.0 . . ?
C140 C142 C144 120.0 . . ?
C144 C142 H142 120.0 . . ?
C134 C144 H144 120.0 . . ?
C142 C144 C134 120.0 . . ?
C142 C144 H144 120.0 . . ?
C148 C146 S3 118.5(2) . . ?
C148 C146 C156 120.0 . . ?
C156 C146 S3 121.0(2) . . ?
F44 C148 C146 123.8(3) . . ?
F44 C148 C150 116.2(3) . . ?
C150 C148 C146 120.0 . . ?
F21 C150 C148 121.8(3) . . ?
F21 C150 C152 118.2(3) . . ?
C148 C150 C152 120.0 . . ?
C154 C152 C150 120.0 . . ?
F55 C152 C150 120.9(3) . . ?
F55 C152 C154 119.1(3) . . ?
F19 C154 C152 121.8(3) . . ?
F19 C154 C156 118.2(3) . . ?
C152 C154 C156 120.0 . . ?
F20 C156 C146 122.2(3) . . ?
F20 C156 C154 117.8(3) . . ?
C154 C156 C146 120.0 . . ?
F46 C158 C160 121.1(3) . . ?
F46 C158 C168 118.8(3) . . ?
C160 C158 C168 120.0 . . ?
F9 C160 C158 119.4(4) . . ?
F9 C160 C162 120.6(4) . . ?
C162 C160 C158 120.0 . . ?
F35 C162 C160 119.0(4) . . ?
F35 C162 C164 121.0(4) . . ?
C160 C162 C164 120.0 . . ?
F52 C164 C162 117.3(3) . . ?
F52 C164 C166 122.7(3) . . ?
C166 C164 C162 120.0 . . ?
C164 C166 S12 118.7(2) . . ?
C168 C166 S12 121.2(2) . . ?
C168 C166 C164 120.0 . . ?
F8 C168 C158 118.6(3) . . ?
F8 C168 C166 121.4(3) . . ?
C166 C168 C158 120.0 . . ?
F54 C170 C172 121.9(3) . . ?
F54 C170 C89 118.1(3) . . ?
C172 C170 C89 120.0 . . ?
C170 C172 S2 121.2(2) . . ?
C174 C172 S2 118.5(2) . . ?
C174 C172 C170 120.0 . . ?
F45 C174 C172 122.0(3) . . ?
F45 C174 C176 118.0(3) . . ?
C176 C174 C172 120.0 . . ?
C177 C176 C174 120.0 . . ?
F57 C176 C174 121.1(4) . . ?
F57 C176 C177 118.9(4) . . ?
C176 C177 C89 120.0 . . ?
F7 C177 C176 119.7(5) . . ?
F7 C177 C89 120.3(5) . . ?
F11 C89 C170 120.3(4) . . ?
F11 C89 C177 119.7(4) . . ?
C177 C89 C170 120.0 . . ?
F34 C45 C91 120.8(3) . . ?
F34 C45 C95 119.2(3) . . ?
C91 C45 C95 120.0 . . ?
F58 C91 C45 119.5(3) . . ?
F58 C91 C23 120.5(3) . . ?
C23 C91 C45 120.0 . . ?
F56 C23 C91 119.7(3) . . ?
F56 C23 C93 120.3(3) . . ?
C91 C23 C93 120.0 . . ?
F18 C93 C23 117.8(2) . . ?
F18 C93 C47 122.2(2) . . ?
C23 C93 C47 120.0 . . ?
C93 C47 S8 119.25(17) . . ?
C95 C47 S8 120.14(17) . . ?
C95 C47 C93 120.0 . . ?
F16 C95 C45 118.6(2) . . ?
F16 C95 C47 121.4(2) . . ?
C47 C95 C45 120.0 . . ?
F32 C3 C97 121.8(3) . . ?
F32 C3 C101 118.2(3) . . ?
C97 C3 C101 120.0 . . ?
C3 C97 S6 119.50(18) . . ?
C49 C97 S6 119.96(18) . . ?
C49 C97 C3 120.0 . . ?
F36 C49 C97 121.7(3) . . ?
F36 C49 C99 118.2(3) . . ?
C97 C49 C99 120.0 . . ?
F41 C99 C49 120.0(3) . . ?
F41 C99 C25 120.0(3) . . ?
C25 C99 C49 120.0 . . ?
F25 C25 C99 119.6(3) . . ?
F25 C25 C101 120.3(3) . . ?
C101 C25 C99 120.0 . . ?
F49 C101 C3 120.9(3) . . ?
F49 C101 C25 119.1(3) . . ?
C25 C101 C3 120.0 . . ?
C103 C51 S9 120.3(2) . . ?
C103 C51 C107 120.0 . . ?
C107 C51 S9 119.3(2) . . ?
F48 C103 C51 122.0(3) . . ?
F48 C103 C13 117.9(3) . . ?
C51 C103 C13 120.0 . . ?
F5 C13 C103 119.2(3) . . ?
F5 C13 C105 120.8(3) . . ?
C105 C13 C103 120.0 . . ?
F47 C105 C13 120.2(4) . . ?
F47 C105 C53 119.8(4) . . ?
C13 C105 C53 120.0 . . ?
F23 C53 C105 120.2(4) . . ?
F23 C53 C107 119.8(4) . . ?
C107 C53 C105 120.0 . . ?
F60 C107 C51 121.9(3) . . ?
F60 C107 C53 118.1(3) . . ?
C53 C107 C51 120.0 . . ?
C33 O2 C153 120.0(13) . . ?
C109 C27 S5 119.8(3) . . ?
C109 C27 C113 120.0 . . ?
C113 C27 S5 119.8(3) . . ?
F33 C109 C27 121.8(4) . . ?
F33 C109 C55 118.1(4) . . ?
C27 C109 C55 120.0 . . ?
F27 C55 C109 120.1(5) . . ?
F27 C55 C111 119.9(5) . . ?
C111 C55 C109 120.0 . . ?
C7 C111 C55 120.0 . . ?
F29 C111 C55 121.2(5) . . ?
F29 C111 C7 118.8(5) . . ?
F13 C7 C111 119.6(4) . . ?
F13 C7 C113 120.4(4) . . ?
C111 C7 C113 120.0 . . ?
F37 C113 C27 122.1(4) . . ?
F37 C113 C7 117.9(4) . . ?
C7 C113 C27 120.0 . . ?
O1 C57 H57A 109.5 . . ?
O1 C57 H57B 109.5 . . ?
O1 C57 H57C 109.5 . . ?
H57A C57 H57B 109.5 . . ?
H57A C57 H57C 109.5 . . ?
H57B C57 H57C 109.5 . . ?
F42 C115 C29 118.4(3) . . ?
F42 C115 C15 121.6(3) . . ?
C29 C115 C15 120.0 . . ?
F43 C29 C115 120.2(3) . . ?
F43 C29 C117 119.8(3) . . ?
C117 C29 C115 120.0 . . ?
F3 C117 C29 119.0(3) . . ?
F3 C117 C59 121.0(3) . . ?
C29 C117 C59 120.0 . . ?
F39 C59 C117 118.9(3) . . ?
F39 C59 C119 121.1(3) . . ?
C119 C59 C117 120.0 . . ?
F28 C119 C59 117.5(3) . . ?
F28 C119 C15 122.5(3) . . ?
C59 C119 C15 120.0 . . ?
C115 C15 S7 119.9(2) . . ?
C119 C15 S7 119.74(19) . . ?
C119 C15 C115 120.0 . . ?
C54 O9 C155 114.4(7) . . ?
O4 C121 H12A 109.5 . . ?
O4 C121 H12B 109.5 . . ?
O4 C121 H12C 109.5 . . ?
H12A C121 H12B 109.5 . . ?
H12A C121 H12C 109.5 . . ?
H12B C121 H12C 109.5 . . ?
O10 C61 H61A 109.5 . . ?
O10 C61 H61B 109.5 . . ?
O10 C61 H61C 109.5 . . ?
H61A C61 H61B 109.5 . . ?
H61A C61 H61C 109.5 . . ?
H61B C61 H61C 109.5 . . ?
O6 C123 H12D 109.5 . . ?
O6 C123 H12E 109.5 . . ?
O6 C123 H12F 109.5 . . ?
H12D C123 H12E 109.5 . . ?
H12D C123 H12F 109.5 . . ?
H12E C123 H12F 109.5 . . ?
C125 C31 H31 120.0 . . ?
C125 C31 C129 120.0 . . ?
C129 C31 H31 120.0 . . ?
C31 C125 H125 120.0 . . ?
C63 C125 C31 120.0 . . ?
C63 C125 H125 120.0 . . ?
C125 C63 H63 120.0 . . ?
C125 C63 C127 120.0 . . ?
C127 C63 H63 120.0 . . ?
C63 C127 O11 116.1(6) . . ?
C2 C127 C63 120.0 . . ?
C2 C127 O11 123.9(6) . . ?
C127 C2 H2 120.0 . . ?
C127 C2 C129 120.0 . . ?
C129 C2 H2 120.0 . . ?
C31 C129 P2 118.4(6) . . ?
C2 C129 C31 120.0 . . ?
C2 C129 P2 121.6(6) . . ?
C151 O5 C77 116.6(9) . . ?
O15 C65 H65A 109.5 . . ?
O15 C65 H65B 109.5 . . ?
O15 C65 H65C 109.5 . . ?
H65A C65 H65B 109.5 . . ?
H65A C65 H65C 109.5 . . ?
H65B C65 H65C 109.5 . . ?
C33 C131 H131 120.0 . . ?
C33 C131 C17 120.0 . . ?
C17 C131 H131 120.0 . . ?
O2 C33 C131 114.4(11) . . ?
O2 C33 C133 125.6(11) . . ?
C131 C33 C133 120.0 . . ?
C33 C133 H133 120.0 . . ?
C67 C133 C33 120.0 . . ?
C67 C133 H133 120.0 . . ?
C133 C67 C135 120.0 . . ?
C133 C67 P2 115.5(8) . . ?
C135 C67 P2 124.5(8) . . ?
C67 C135 H135 120.0 . . ?
C67 C135 C17 120.0 . . ?
C17 C135 H135 120.0 . . ?
C131 C17 H17 120.0 . . ?
C135 C17 C131 120.0 . . ?
C135 C17 H17 120.0 . . ?
O12 C137 H13A 109.5 . . ?
O12 C137 H13B 109.5 . . ?
O12 C137 H13C 109.5 . . ?
H13A C137 H13B 109.5 . . ?
H13A C137 H13C 109.5 . . ?
H13B C137 H13C 109.5 . . ?
O14 C69 H69A 109.5 . . ?
O14 C69 H69B 109.5 . . ?
O14 C69 H69C 109.5 . . ?
H69A C69 H69B 109.5 . . ?
H69A C69 H69C 109.5 . . ?
H69B C69 H69C 109.5 . . ?
C127 O11 C73 119.7(8) . . ?
F51 C139 C35 120.8(4) . . ?
F51 C139 C9 119.2(4) . . ?
C35 C139 C9 120.0 . . ?
F59 C35 C139 118.0(4) . . ?
F59 C35 C141 122.0(4) . . ?
C141 C35 C139 120.0 . . ?
F53 C141 C35 119.1(4) . . ?
F53 C141 C71 120.9(4) . . ?
C35 C141 C71 120.0 . . ?
F2 C71 C141 117.7(3) . . ?
F2 C71 C143 122.3(3) . . ?
C141 C71 C143 120.0 . . ?
C71 C143 S11 118.6(2) . . ?
C9 C143 S11 121.2(2) . . ?
C9 C143 C71 120.0 . . ?
F17 C9 C139 118.6(4) . . ?
F17 C9 C143 121.4(4) . . ?
C143 C9 C139 120.0 . . ?
O8 C145 H14A 109.5 . . ?
O8 C145 H14B 109.5 . . ?
O8 C145 H14C 109.5 . . ?
H14A C145 H14B 109.5 . . ?
H14A C145 H14C 109.5 . . ?
H14B C145 H14C 109.5 . . ?
O11 C73 H73A 109.5 . . ?
O11 C73 H73B 109.5 . . ?
O11 C73 H73C 109.5 . . ?
H73A C73 H73B 109.5 . . ?
H73A C73 H73C 109.5 . . ?
H73B C73 H73C 109.5 . . ?
C37 C147 C19 120.0 . . ?
C37 C147 P2 119.5(6) . . ?
C19 C147 P2 119.9(6) . . ?
C147 C37 H37 120.0 . . ?
C149 C37 C147 120.0 . . ?
C149 C37 H37 120.0 . . ?
C37 C149 H149 120.0 . . ?
C37 C149 C75 120.0 . . ?
C75 C149 H149 120.0 . . ?
C149 C75 H75 120.0 . . ?
C151 C75 C149 120.0 . . ?
C151 C75 H75 120.0 . . ?
O5 C151 C75 114.7(7) . . ?
O5 C151 C19 125.2(7) . . ?
C75 C151 C19 120.0 . . ?
C147 C19 H19 120.0 . . ?
C151 C19 C147 120.0 . . ?
C151 C19 H19 120.0 . . ?
O2 C153 H15A 109.0 . . ?
O2 C153 H15B 110.2 . . ?
O2 C153 H15C 109.2 . . ?
H15A C153 H15B 109.4 . . ?
H15A C153 H15C 109.4 . . ?
H15B C153 H15C 109.5 . . ?
O5 C77 H77A 109.5 . . ?
O5 C77 H77B 109.5 . . ?
O5 C77 H77C 109.5 . . ?
H77A C77 H77B 109.5 . . ?
H77A C77 H77C 109.5 . . ?
H77B C77 H77C 109.5 . . ?
O9 C155 H15D 109.5 . . ?
O9 C155 H15E 109.5 . . ?
O9 C155 H15F 109.5 . . ?
H15D C155 H15E 109.5 . . ?
H15D C155 H15F 109.5 . . ?
H15E C155 H15F 109.5 . . ?
C157 C39 H39 120.0 . . ?
C157 C39 C161 120.0 . . ?
C161 C39 H39 120.0 . . ?
C39 C157 H157 120.0 . . ?
C79 C157 C39 120.0 . . ?
C79 C157 H157 120.0 . . ?
C157 C79 H79 120.0 . . ?
C159 C79 C157 120.0 . . ?
C159 C79 H79 120.0 . . ?
C79 C159 C5 120.0 . . ?
O3 C159 C79 117.9(13) . . ?
O3 C159 C5 121.3(13) . . ?
C159 C5 H5 120.0 . . ?
C161 C5 C159 120.0 . . ?
C161 C5 H5 120.0 . . ?
C39 C161 P3 121.9(11) . . ?
C5 C161 P3 118.1(11) . . ?
C5 C161 C39 120.0 . . ?
C159 O3 C81 121.1(17) . . ?
O3 C81 H81A 109.5 . . ?
O3 C81 H81B 109.5 . . ?
O3 C81 H81C 109.5 . . ?
H81A C81 H81B 109.5 . . ?
H81A C81 H81C 109.5 . . ?
H81B C81 H81C 109.5 . . ?
C165 O13 C163 120.0(7) . . ?
O13 C163 H16A 108.2 . . ?
O13 C163 H16B 108.4 . . ?
O13 C163 H16C 111.8 . . ?
H16A C163 H16B 109.5 . . ?
H16A C163 H16C 109.5 . . ?
H16B C163 H16C 109.4 . . ?
C165 C41 H41 120.0 . . ?
C165 C41 C169 120.0 . . ?
C169 C41 H41 120.0 . . ?
C41 C165 O13 120.0(12) . . ?
C41 C165 C83 120.0 . . ?
C83 C165 O13 120.0(12) . . ?
C165 C83 H83 120.0 . . ?
C167 C83 C165 120.0 . . ?
C167 C83 H83 120.0 . . ?
C83 C167 P3 109.1(12) . . ?
C83 C167 C21 120.0 . . ?
C21 C167 P3 130.6(12) . . ?
C167 C21 H21 120.0 . . ?
C169 C21 C167 120.0 . . ?
C169 C21 H21 120.0 . . ?
C41 C169 H169 120.0 . . ?
C21 C169 C41 120.0 . . ?
C21 C169 H169 120.0 . . ?
C85 O7 C11 116(2) . . ?
C171 C85 O7 122.4(18) . . ?
C171 C85 C175 120.0 . . ?
C175 C85 O7 117.5(18) . . ?
C85 C171 H171 120.0 . . ?
C43 C171 C85 120.0 . . ?
C43 C171 H171 120.0 . . ?
C171 C43 P3 115.3(13) . . ?
C171 C43 C173 120.0 . . ?
C173 C43 P3 124.2(13) . . ?
C43 C173 H173 120.0 . . ?
C87 C173 C43 120.0 . . ?
C87 C173 H173 120.0 . . ?
C173 C87 H87 120.0 . . ?
C175 C87 C173 120.0 . . ?
C175 C87 H87 120.0 . . ?
C85 C175 H175 120.0 . . ?
C87 C175 C85 120.0 . . ?
C87 C175 H175 120.0 . . ?
O7 C11 H11A 109.5 . . ?
O7 C11 H11B 109.5 . . ?
O7 C11 H11C 109.5 . . ?
H11A C11 H11B 109.5 . . ?
H11A C11 H11C 109.5 . . ?
H11B C11 H11C 109.5 . . ?
C129 P2 Ag9 110.4(6) . . ?
C67 P2 Ag9 113.0(7) . . ?
C67 P2 C129 104.6(8) . . ?
C147 P2 Ag9 110.3(5) . . ?
C147 P2 C129 109.3(7) . . ?
C147 P2 C67 109.0(7) . . ?
Ag10 Ag5 Ag8 51.17(8) . . ?
S9 Ag5 Ag8 48.96(9) . . ?
S9 Ag5 Ag10 96.32(16) . . ?
S9 Ag5 S11 103.96(19) . . ?
S5 Ag5 Ag8 65.27(14) . . ?
S5 Ag5 Ag10 49.44(9) . . ?
S5 Ag5 S9 108.8(2) . . ?
S5 Ag5 S11 107.47(14) . . ?
S5 Ag5 P3 105.3(3) . . ?
S11 Ag5 Ag8 96.31(15) . . ?
S11 Ag5 Ag10 64.35(9) . . ?
P3 Ag5 Ag8 147.1(4) . . ?
P3 Ag5 Ag10 146.5(4) . . ?
P3 Ag5 S9 114.6(4) . . ?
P3 Ag5 S11 116.4(4) . . ?

loop_
_geom_bond_atom_site_label_1
_geom_bond_atom_site_label_2
_geom_bond_distance
_geom_bond_site_symmetry_2
_geom_bond_publ_flag
Ag1 Ag4 2.8969(4) . ?
Ag1 Ag6 2.8362(4) . ?
Ag1 Ag10 2.8667(5) . ?
Ag1 Ag7 2.8614(5) . ?
Ag1 Cu1 2.8804(6) . ?
Ag1 Cu3 2.8817(6) . ?
Ag1 S1 2.5660(12) . ?
Ag1 S8 2.5526(12) . ?
Ag4 Ag6 2.8668(5) . ?
Ag4 Ag8 2.8366(5) . ?
Ag4 Ag3 3.3730(5) . ?
Ag4 Ag7 2.8795(5) . ?
Ag4 Cu1 2.9381(6) . ?
Ag4 Cu4 2.8715(6) . ?
Ag4 S4 2.5428(11) . ?
Ag4 S12 2.5648(11) . ?
Ag6 Ag8 2.8754(5) . ?
Ag6 Ag10 2.8549(5) . ?
Ag6 Cu1 2.8996(6) . ?
Ag6 Cu2 2.8550(6) . ?
Ag6 S6 2.5462(11) . ?
Ag6 S3 2.5609(12) . ?
Ag8 Ag10 2.8724(5) . ?
Ag8 Ag7 2.8875(5) . ?
Ag8 Cu4 2.9563(7) . ?
Ag8 Cu2 2.9101(7) . ?
Ag8 S10 2.5636(13) . ?
Ag8 S9 2.5588(14) . ?
Ag8 Ag5 3.341(6) . ?
Ag10 Ag7 2.8544(5) . ?
Ag10 Cu2 2.9051(7) . ?
Ag10 Cu3 2.9267(7) . ?
Ag10 S2 2.5524(12) . ?
Ag10 S5 2.5514(12) . ?
Ag10 Ag5 3.310(5) . ?
Ag11 S4 2.6208(11) . ?
Ag11 S8 2.6929(12) . ?
Ag11 P4 2.4299(13) . ?
Ag11 S7 2.6592(12) . ?
Ag3 S6 2.6306(10) . ?
Ag3 S10 2.7006(12) . ?
Ag3 S12 2.6747(13) . ?
Ag3 P1 2.4382(11) . ?
Ag7 Cu4 2.8910(6) . ?
Ag7 Cu3 2.8859(6) . ?
Ag7 S7 2.5693(14) . ?
Ag7 S11 2.5686(13) . ?
Ag2 S1 2.6404(11) . ?
Ag2 S3 2.6536(11) . ?
Ag2 S2 2.6466(15) . ?
Ag2 P5 2.4418(12) . ?
Ag9 S9 2.680(4) . ?
Ag9 S5 2.775(5) . ?
Ag9 S11 2.644(4) . ?
Ag9 P2 2.323(11) . ?
Cu1 S1 2.2932(11) . ?
Cu1 S4 2.2960(12) . ?
Cu1 S6 2.2958(11) . ?
Cu4 S12 2.3083(13) . ?
Cu4 S7 2.3111(13) . ?
Cu4 S9 2.3179(14) . ?
Cu2 S10 2.2978(12) . ?
Cu2 S3 2.3119(13) . ?
Cu2 S5 2.2969(16) . ?
Cu3 S8 2.3042(13) . ?
Cu3 S2 2.3139(16) . ?
Cu3 S11 2.3115(14) . ?
S1 C6 1.7875(19) . ?
S4 C14 1.781(2) . ?
S6 C97 1.777(2) . ?
S8 C47 1.799(2) . ?
S10 C26 1.789(2) . ?
S12 C166 1.787(3) . ?
S3 C146 1.758(3) . ?
P1 C50 1.813(3) . ?
P1 C90 1.809(2) . ?
P1 C122 1.812(2) . ?
P4 C38 1.808(3) . ?
P4 C62 1.815(2) . ?
P4 C98 1.813(2) . ?
S7 C15 1.790(3) . ?
S2 C172 1.786(3) . ?
P5 C84 1.818(3) . ?
P5 C110 1.810(3) . ?
P5 C134 1.814(2) . ?
S9 C51 1.790(2) . ?
S9 Ag5 2.637(4) . ?
S5 C27 1.789(3) . ?
S5 Ag5 2.583(6) . ?
S11 C143 1.789(3) . ?
S11 Ag5 2.684(5) . ?
P3 C161 1.874(17) . ?
P3 C167 1.798(19) . ?
P3 C43 1.80(3) . ?
P3 Ag5 2.595(17) . ?
F1 C1 1.330(3) . ?
F4 C4 1.306(3) . ?
F6 C16 1.315(3) . ?
F8 C168 1.320(4) . ?
F10 C8 1.317(3) . ?
F12 C36 1.311(3) . ?
F14 C24 1.330(3) . ?
F16 C95 1.324(3) . ?
F18 C93 1.318(4) . ?
F20 C156 1.334(3) . ?
F22 C12 1.335(3) . ?
F24 C10 1.317(3) . ?
F26 C34 1.327(3) . ?
F28 C119 1.319(4) . ?
F30 C28 1.317(3) . ?
F32 C3 1.307(4) . ?
F34 C45 1.327(4) . ?
F36 C49 1.318(4) . ?
F38 C18 1.325(4) . ?
F40 C22 1.332(4) . ?
O1 C42 1.377(4) . ?
O1 C57 1.434(6) . ?
F42 C115 1.310(4) . ?
F44 C148 1.288(4) . ?
F46 C158 1.340(4) . ?
F48 C103 1.314(4) . ?
F50 C20 1.337(3) . ?
F52 C164 1.319(4) . ?
F54 C170 1.295(5) . ?
F56 C23 1.316(4) . ?
F58 C91 1.329(3) . ?
F60 C107 1.308(4) . ?
F15 C32 1.345(3) . ?
O4 C70 1.375(4) . ?
O4 C121 1.440(6) . ?
F31 C30 1.319(3) . ?
F2 C71 1.314(5) . ?
F33 C109 1.322(5) . ?
F17 C9 1.309(4) . ?
F35 C162 1.320(4) . ?
O6 C86 1.365(4) . ?
O6 C123 1.420(7) . ?
O8 C138 1.370(5) . ?
O8 C145 1.405(7) . ?
O10 C76 1.360(4) . ?
O10 C61 1.439(8) . ?
F9 C160 1.329(4) . ?
F37 C113 1.313(5) . ?
F19 C154 1.325(4) . ?
F39 C59 1.318(4) . ?
O12 C114 1.373(5) . ?
O12 C137 1.402(7) . ?
C1 C4 1.3900 . ?
C1 C12 1.3900 . ?
C4 C6 1.3900 . ?
C6 C8 1.3900 . ?
C8 C10 1.3900 . ?
C10 C12 1.3900 . ?
F5 C13 1.353(5) . ?
F41 C99 1.339(4) . ?
F21 C150 1.317(4) . ?
F43 C29 1.329(4) . ?
C14 C16 1.3900 . ?
C14 C24 1.3900 . ?
C16 C18 1.3900 . ?
C18 C20 1.3900 . ?
C20 C22 1.3900 . ?
C22 C24 1.3900 . ?
O14 C102 1.357(4) . ?
O14 C69 1.438(6) . ?
F11 C89 1.321(5) . ?
F45 C174 1.325(5) . ?
C26 C28 1.3900 . ?
C26 C36 1.3900 . ?
C28 C30 1.3900 . ?
C30 C32 1.3900 . ?
C32 C34 1.3900 . ?
C34 C36 1.3900 . ?
O15 C126 1.375(5) . ?
O15 C65 1.423(7) . ?
C38 C40 1.3900 . ?
C38 C48 1.3900 . ?
C40 H40 0.9500 . ?
C40 C42 1.3900 . ?
C42 C44 1.3900 . ?
C44 H44 0.9500 . ?
C44 C46 1.3900 . ?
C46 H46 0.9500 . ?
C46 C48 1.3900 . ?
C48 H48 0.9500 . ?
F23 C53 1.322(5) . ?
F47 C105 1.328(4) . ?
F3 C117 1.339(4) . ?
C50 C52 1.3900 . ?
C50 C60 1.3900 . ?
C52 H52 0.9500 . ?
C52 C54 1.3900 . ?
C54 C56 1.3900 . ?
C54 O9 1.346(6) . ?
C56 H56 0.9500 . ?
C56 C58 1.3900 . ?
C58 H58 0.9500 . ?
C58 C60 1.3900 . ?
C60 H60 0.9500 . ?
F49 C101 1.315(4) . ?
C62 C64 1.3900 . ?
C62 C72 1.3900 . ?
C64 H64 0.9500 . ?
C64 C66 1.3900 . ?
C66 H66 0.9500 . ?
C66 C68 1.3900 . ?
C68 H68 0.9500 . ?
C68 C70 1.3900 . ?
C70 C72 1.3900 . ?
C72 H72 0.9500 . ?
C74 H74 0.9500 . ?
C74 C76 1.3900 . ?
C74 C84 1.3900 . ?
C76 C78 1.3900 . ?
C78 H78 0.9500 . ?
C78 C80 1.3900 . ?
C80 H80 0.9500 . ?
C80 C82 1.3900 . ?
C82 H82 0.9500 . ?
C82 C84 1.3900 . ?
C86 C88 1.3900 . ?
C86 C96 1.3900 . ?
C88 H88 0.9500 . ?
C88 C90 1.3900 . ?
C90 C92 1.3900 . ?
C92 H92 0.9500 . ?
C92 C94 1.3900 . ?
C94 H94 0.9500 . ?
C94 C96 1.3900 . ?
C96 H96 0.9500 . ?
F25 C25 1.340(4) . ?
C98 C100 1.3900 . ?
C98 C108 1.3900 . ?
C100 H100 0.9500 . ?
C100 C102 1.3900 . ?
C102 C104 1.3900 . ?
C104 H104 0.9500 . ?
C104 C106 1.3900 . ?
C106 H106 0.9500 . ?
C106 C108 1.3900 . ?
C108 H108 0.9500 . ?
C110 C112 1.3900 . ?
C110 C120 1.3900 . ?
C112 H112 0.9500 . ?
C112 C114 1.3900 . ?
C114 C116 1.3900 . ?
C116 H116 0.9500 . ?
C116 C118 1.3900 . ?
C118 H118 0.9500 . ?
C118 C120 1.3900 . ?
C120 H120 0.9500 . ?
C122 C124 1.3900 . ?
C122 C132 1.3900 . ?
C124 H124 0.9500 . ?
C124 C126 1.3900 . ?
C126 C128 1.3900 . ?
C128 H128 0.9500 . ?
C128 C130 1.3900 . ?
C130 H130 0.9500 . ?
C130 C132 1.3900 . ?
C132 H132 0.9500 . ?
F51 C139 1.330(5) . ?
C134 C136 1.3900 . ?
C134 C144 1.3900 . ?
C136 H136 0.9500 . ?
C136 C138 1.3900 . ?
C138 C140 1.3900 . ?
C140 H140 0.9500 . ?
C140 C142 1.3900 . ?
C142 H142 0.9500 . ?
C142 C144 1.3900 . ?
C144 H144 0.9500 . ?
C146 C148 1.3900 . ?
C146 C156 1.3900 . ?
C148 C150 1.3900 . ?
C150 C152 1.3900 . ?
C152 C154 1.3900 . ?
C152 F55 1.334(5) . ?
C154 C156 1.3900 . ?
C158 C160 1.3900 . ?
C158 C168 1.3900 . ?
C160 C162 1.3900 . ?
C162 C164 1.3900 . ?
C164 C166 1.3900 . ?
C166 C168 1.3900 . ?
C170 C172 1.3900 . ?
C170 C89 1.3900 . ?
C172 C174 1.3900 . ?
C174 C176 1.3900 . ?
C176 C177 1.3900 . ?
C176 F57 1.307(6) . ?
C177 C89 1.3900 . ?
C177 F7 1.348(4) . ?
C45 C91 1.3900 . ?
C45 C95 1.3900 . ?
C91 C23 1.3900 . ?
C23 C93 1.3900 . ?
C93 C47 1.3900 . ?
C47 C95 1.3900 . ?
F13 C7 1.330(6) . ?
C3 C97 1.3900 . ?
C3 C101 1.3900 . ?
C97 C49 1.3900 . ?
C49 C99 1.3900 . ?
C99 C25 1.3900 . ?
C25 C101 1.3900 . ?
C51 C103 1.3900 . ?
C51 C107 1.3900 . ?
C103 C13 1.3900 . ?
C13 C105 1.3900 . ?
C105 C53 1.3900 . ?
C53 C107 1.3900 . ?
F53 C141 1.318(5) . ?
F27 C55 1.331(6) . ?
O2 C33 1.361(17) . ?
O2 C153 1.4500(10) . ?
C27 C109 1.3900 . ?
C27 C113 1.3900 . ?
C109 C55 1.3900 . ?
C55 C111 1.3900 . ?
C111 C7 1.3900 . ?
C111 F29 1.342(4) . ?
C7 C113 1.3900 . ?
C57 H57A 0.9800 . ?
C57 H57B 0.9800 . ?
C57 H57C 0.9800 . ?
C115 C29 1.3900 . ?
C115 C15 1.3900 . ?
C29 C117 1.3900 . ?
C117 C59 1.3900 . ?
C59 C119 1.3900 . ?
C119 C15 1.3900 . ?
O9 C155 1.515(9) . ?
C121 H12A 0.9800 . ?
C121 H12B 0.9800 . ?
C121 H12C 0.9800 . ?
C61 H61A 0.9800 . ?
C61 H61B 0.9800 . ?
C61 H61C 0.9800 . ?
F59 C35 1.346(5) . ?
C123 H12D 0.9800 . ?
C123 H12E 0.9800 . ?
C123 H12F 0.9800 . ?
C31 H31 0.9500 . ?
C31 C125 1.3900 . ?
C31 C129 1.3900 . ?
C125 H125 0.9500 . ?
C125 C63 1.3900 . ?
C63 H63 0.9500 . ?
C63 C127 1.3900 . ?
C127 C2 1.3900 . ?
C127 O11 1.3997(10) . ?
C2 H2 0.9500 . ?
C2 C129 1.3900 . ?
C129 P2 1.879(11) . ?
O5 C151 1.335(10) . ?
O5 C77 1.509(14) . ?
C65 H65A 0.9800 . ?
C65 H65B 0.9800 . ?
C65 H65C 0.9800 . ?
C131 H131 0.9500 . ?
C131 C33 1.3900 . ?
C131 C17 1.3900 . ?
C33 C133 1.3900 . ?
C133 H133 0.9500 . ?
C133 C67 1.3900 . ?
C67 C135 1.3900 . ?
C67 P2 1.781(16) . ?
C135 H135 0.9500 . ?
C135 C17 1.3900 . ?
C17 H17 0.9500 . ?
C137 H13A 0.9800 . ?
C137 H13B 0.9800 . ?
C137 H13C 0.9800 . ?
C69 H69A 0.9800 . ?
C69 H69B 0.9800 . ?
C69 H69C 0.9800 . ?
O11 C73 1.4497(10) . ?
C139 C35 1.3900 . ?
C139 C9 1.3900 . ?
C35 C141 1.3900 . ?
C141 C71 1.3900 . ?
C71 C143 1.3900 . ?
C143 C9 1.3900 . ?
C145 H14A 0.9800 . ?
C145 H14B 0.9800 . ?
C145 H14C 0.9800 . ?
C73 H73A 0.9800 . ?
C73 H73B 0.9800 . ?
C73 H73C 0.9800 . ?
C147 C37 1.3900 . ?
C147 C19 1.3900 . ?
C147 P2 1.724(11) . ?
C37 H37 0.9500 . ?
C37 C149 1.3900 . ?
C149 H149 0.9500 . ?
C149 C75 1.3900 . ?
C75 H75 0.9500 . ?
C75 C151 1.3900 . ?
C151 C19 1.3900 . ?
C19 H19 0.9500 . ?
C153 H15A 0.9805 . ?
C153 H15B 0.9793 . ?
C153 H15C 0.9808 . ?
C77 H77A 0.9800 . ?
C77 H77B 0.9800 . ?
C77 H77C 0.9800 . ?
C155 H15D 0.9800 . ?
C155 H15E 0.9800 . ?
C155 H15F 0.9800 . ?
C39 H39 0.9500 . ?
C39 C157 1.3900 . ?
C39 C161 1.3900 . ?
C157 H157 0.9500 . ?
C157 C79 1.3900 . ?
C79 H79 0.9500 . ?
C79 C159 1.3900 . ?
C159 C5 1.3900 . ?
C159 O3 1.345(15) . ?
C5 H5 0.9500 . ?
C5 C161 1.3900 . ?
O3 C81 1.4500(10) . ?
C81 H81A 0.9800 . ?
C81 H81B 0.9800 . ?
C81 H81C 0.9800 . ?
O13 C163 1.4498(10) . ?
O13 C165 1.4000(10) . ?
C163 H16A 0.9805 . ?
C163 H16B 0.9801 . ?
C163 H16C 0.9794 . ?
C41 H41 0.9500 . ?
C41 C165 1.3900 . ?
C41 C169 1.3900 . ?
C165 C83 1.3900 . ?
C83 H83 0.9500 . ?
C83 C167 1.3900 . ?
C167 C21 1.3900 . ?
C21 H21 0.9500 . ?
C21 C169 1.3900 . ?
C169 H169 0.9500 . ?
O7 C85 1.44(3) . ?
O7 C11 1.4500(10) . ?
C85 C171 1.3900 . ?
C85 C175 1.3900 . ?
C171 H171 0.9500 . ?
C171 C43 1.3900 . ?
C43 C173 1.3900 . ?
C173 H173 0.9500 . ?
C173 C87 1.3900 . ?
C87 H87 0.9500 . ?
C87 C175 1.3900 . ?
C175 H175 0.9500 . ?
C11 H11A 0.9800 . ?
C11 H11B 0.9800 . ?
C11 H11C 0.9800 . ?

loop_
_geom_torsion_atom_site_label_1
_geom_torsion_atom_site_label_2
_geom_torsion_atom_site_label_3
_geom_torsion_atom_site_label_4
_geom_torsion
_geom_torsion_site_symmetry_1
_geom_torsion_site_symmetry_2
_geom_torsion_site_symmetry_3
_geom_torsion_site_symmetry_4
_geom_torsion_publ_flag
Ag1 S1 C6 C4 68.58(16) . . . . ?
Ag1 S1 C6 C8 -120.16(14) . . . . ?
Ag1 S8 C47 C93 -114.73(15) . . . . ?
Ag1 S8 C47 C95 74.23(18) . . . . ?
Ag4 S4 C14 C16 -115.66(13) . . . . ?
Ag4 S4 C14 C24 74.01(16) . . . . ?
Ag4 S12 C166 C164 -120.70(15) . . . . ?
Ag4 S12 C166 C168 63.98(18) . . . . ?
Ag6 S6 C97 C3 -114.84(19) . . . . ?
Ag6 S6 C97 C49 73.6(2) . . . . ?
Ag6 S3 C146 C148 -112.74(19) . . . . ?
Ag6 S3 C146 C156 75.6(2) . . . . ?
Ag8 S10 C26 C28 -117.63(18) . . . . ?
Ag8 S10 C26 C36 68.1(2) . . . . ?
Ag8 S9 C51 C103 67.5(2) . . . . ?
Ag8 S9 C51 C107 -119.37(19) . . . . ?
Ag10 S2 C172 C170 74.2(3) . . . . ?
Ag10 S2 C172 C174 -112.3(2) . . . . ?
Ag10 S5 C27 C109 75.1(2) . . . . ?
Ag10 S5 C27 C113 -112.3(2) . . . . ?
Ag11 S4 C14 C16 144.24(12) . . . . ?
Ag11 S4 C14 C24 -26.09(17) . . . . ?
Ag11 S8 C47 C93 149.83(14) . . . . ?
Ag11 S8 C47 C95 -21.2(2) . . . . ?
Ag11 P4 C38 C40 -47.75(18) . . . . ?
Ag11 P4 C38 C48 131.13(15) . . . . ?
Ag11 P4 C62 C64 127.94(15) . . . . ?
Ag11 P4 C62 C72 -46.11(17) . . . . ?
Ag11 P4 C98 C100 -45.4(2) . . . . ?
Ag11 P4 C98 C108 132.1(2) . . . . ?
Ag11 S7 C15 C115 147.5(2) . . . . ?
Ag11 S7 C15 C119 -25.5(3) . . . . ?
Ag3 S6 C97 C3 150.61(17) . . . . ?
Ag3 S6 C97 C49 -20.9(2) . . . . ?
Ag3 S10 C26 C28 151.46(16) . . . . ?
Ag3 S10 C26 C36 -22.8(2) . . . . ?
Ag3 S12 C166 C164 153.15(13) . . . . ?
Ag3 S12 C166 C168 -22.17(19) . . . . ?
Ag3 P1 C50 C52 -32.6(3) . . . . ?
Ag3 P1 C50 C60 144.66(18) . . . . ?
Ag3 P1 C90 C88 -49.89(16) . . . . ?
Ag3 P1 C90 C92 125.49(14) . . . . ?
Ag3 P1 C122 C124 -52.8(2) . . . . ?
Ag3 P1 C122 C132 125.0(2) . . . . ?
Ag7 S7 C15 C115 -114.0(2) . . . . ?
Ag7 S7 C15 C119 72.9(2) . . . . ?
Ag7 S11 C143 C71 -117.0(2) . . . . ?
Ag7 S11 C143 C9 67.6(3) . . . . ?
Ag2 S1 C6 C4 -21.51(19) . . . . ?
Ag2 S1 C6 C8 149.75(13) . . . . ?
Ag2 S3 C146 C148 155.29(17) . . . . ?
Ag2 S3 C146 C156 -16.4(2) . . . . ?
Ag2 S2 C172 C170 -19.8(3) . . . . ?
Ag2 S2 C172 C174 153.7(2) . . . . ?
Ag2 P5 C84 C74 -41.57(19) . . . . ?
Ag2 P5 C84 C82 131.98(16) . . . . ?
Ag2 P5 C110 C112 -51.12(18) . . . . ?
Ag2 P5 C110 C120 122.92(17) . . . . ?
Ag2 P5 C134 C136 -50.5(2) . . . . ?
Ag2 P5 C134 C144 126.07(16) . . . . ?
Ag9 S9 C51 C103 -26.8(3) . . . . ?
Ag9 S9 C51 C107 146.4(2) . . . . ?
Ag9 S5 C27 C109 -15.2(3) . . . . ?
Ag9 S5 C27 C113 157.4(2) . . . . ?
Ag9 S11 C143 C71 152.2(2) . . . . ?
Ag9 S11 C143 C9 -23.2(3) . . . . ?
Cu1 S1 C6 C4 147.00(13) . . . . ?
Cu1 S1 C6 C8 -41.74(18) . . . . ?
Cu1 S4 C14 C16 -32.79(17) . . . . ?
Cu1 S4 C14 C24 156.88(12) . . . . ?
Cu1 S6 C97 C3 -33.5(2) . . . . ?
Cu1 S6 C97 C49 154.94(17) . . . . ?
Cu4 S12 C166 C164 -43.62(18) . . . . ?
Cu4 S12 C166 C168 141.06(15) . . . . ?
Cu4 S7 C15 C115 -33.6(3) . . . . ?
Cu4 S7 C15 C119 153.4(2) . . . . ?
Cu4 S9 C51 C103 149.42(18) . . . . ?
Cu4 S9 C51 C107 -37.4(2) . . . . ?
Cu2 S10 C26 C28 -38.3(2) . . . . ?
Cu2 S10 C26 C36 147.44(17) . . . . ?
Cu2 S3 C146 C148 -35.6(2) . . . . ?
Cu2 S3 C146 C156 152.71(18) . . . . ?
Cu2 S5 C27 C109 155.08(18) . . . . ?
Cu2 S5 C27 C113 -32.3(2) . . . . ?
Cu3 S8 C47 C93 -35.00(19) . . . . ?
Cu3 S8 C47 C95 153.96(14) . . . . ?
Cu3 S2 C172 C170 155.5(2) . . . . ?
Cu3 S2 C172 C174 -31.0(3) . . . . ?
Cu3 S11 C143 C71 -38.9(3) . . . . ?
Cu3 S11 C143 C9 145.7(2) . . . . ?
S1 C6 C8 F10 8.0(3) . . . . ?
S1 C6 C8 C10 -171.3(2) . . . . ?
S4 C14 C16 F6 9.4(3) . . . . ?
S4 C14 C16 C18 -170.4(2) . . . . ?
S4 C14 C24 F14 -11.6(3) . . . . ?
S4 C14 C24 C22 170.2(2) . . . . ?
S6 C97 C49 F36 -11.6(4) . . . . ?
S6 C97 C49 C99 171.5(3) . . . . ?
S8 C47 C95 F16 -10.9(3) . . . . ?
S8 C47 C95 C45 171.0(2) . . . . ?
S10 C26 C28 F30 4.3(4) . . . . ?
S10 C26 C28 C30 -174.2(3) . . . . ?
S10 C26 C36 F12 -8.9(3) . . . . ?
S10 C26 C36 C34 174.3(3) . . . . ?
S12 C166 C168 F8 -5.8(3) . . . . ?
S12 C166 C168 C158 175.3(2) . . . . ?
S3 C146 C148 F44 7.2(4) . . . . ?
S3 C146 C148 C150 -171.8(3) . . . . ?
S3 C146 C156 F20 -9.3(4) . . . . ?
S3 C146 C156 C154 171.6(3) . . . . ?
P1 C50 C52 C54 177.3(3) . . . . ?
P1 C50 C60 C58 -177.2(3) . . . . ?
P1 C90 C92 C94 -175.3(2) . . . . ?
P1 C122 C124 C126 177.9(3) . . . . ?
P1 C122 C132 C130 -177.7(3) . . . . ?
P4 C38 C40 C42 178.9(2) . . . . ?
P4 C38 C48 C46 -178.8(2) . . . . ?
P4 C62 C64 C66 -173.8(2) . . . . ?
P4 C62 C72 C70 174.3(2) . . . . ?
P4 C98 C100 C102 177.6(3) . . . . ?
P4 C98 C108 C106 -177.5(3) . . . . ?
S2 C172 C174 F45 6.2(5) . . . . ?
S2 C172 C174 C176 -173.6(3) . . . . ?
P5 C110 C112 C114 174.2(2) . . . . ?
P5 C110 C120 C118 -173.9(2) . . . . ?
P5 C134 C136 C138 176.7(2) . . . . ?
P5 C134 C144 C142 -176.5(2) . . . . ?
S9 C51 C103 F48 -9.1(4) . . . . ?
S9 C51 C103 C13 173.1(3) . . . . ?
S9 C51 C107 F60 6.0(4) . . . . ?
S9 C51 C107 C53 -173.2(3) . . . . ?
S5 C27 C109 F33 -10.5(4) . . . . ?
S5 C27 C109 C55 172.6(3) . . . . ?
S5 C27 C113 F37 7.1(4) . . . . ?
S5 C27 C113 C7 -172.6(3) . . . . ?
S11 C143 C9 F17 -6.2(4) . . . . ?
S11 C143 C9 C139 175.3(3) . . . . ?
P3 C167 C21 C169 -173(2) . . . . ?
P3 C43 C173 C87 -171.5(17) . . . . ?
F1 C1 C4 F4 1.8(3) . . . . ?
F1 C1 C4 C6 -179.7(3) . . . . ?
F1 C1 C12 F22 -1.6(3) . . . . ?
F1 C1 C12 C10 179.7(3) . . . . ?
F4 C4 C6 S1 -10.3(3) . . . . ?
F4 C4 C6 C8 178.5(3) . . . . ?
F6 C16 C18 F38 0.3(3) . . . . ?
F6 C16 C18 C20 -179.8(3) . . . . ?
F10 C8 C10 F24 2.0(3) . . . . ?
F10 C8 C10 C12 -179.3(3) . . . . ?
F18 C93 C47 S8 8.5(3) . . . . ?
F18 C93 C47 C95 179.5(3) . . . . ?
F24 C10 C12 F22 0.0(3) . . . . ?
F24 C10 C12 C1 178.7(3) . . . . ?
F26 C34 C36 F12 2.3(4) . . . . ?
F26 C34 C36 C26 179.3(4) . . . . ?
F28 C119 C15 S7 -8.0(4) . . . . ?
F28 C119 C15 C115 179.0(5) . . . . ?
F30 C28 C30 F31 2.6(4) . . . . ?
F30 C28 C30 C32 -178.6(4) . . . . ?
F32 C3 C97 S6 8.0(4) . . . . ?
F32 C3 C97 C49 179.6(4) . . . . ?
F32 C3 C101 F49 1.9(5) . . . . ?
F32 C3 C101 C25 -179.6(4) . . . . ?
F34 C45 C91 F58 1.6(3) . . . . ?
F34 C45 C91 C23 -179.3(3) . . . . ?
F34 C45 C95 F16 1.1(3) . . . . ?
F34 C45 C95 C47 179.3(3) . . . . ?
F36 C49 C99 F41 3.0(4) . . . . ?
F36 C49 C99 C25 -177.0(4) . . . . ?
F38 C18 C20 F50 -0.2(3) . . . . ?
F38 C18 C20 C22 179.9(3) . . . . ?
F40 C22 C24 F14 0.8(3) . . . . ?
F40 C22 C24 C14 179.1(3) . . . . ?
O1 C42 C44 C46 179.8(3) . . . . ?
F42 C115 C29 F43 0.3(5) . . . . ?
F42 C115 C29 C117 179.4(4) . . . . ?
F42 C115 C15 S7 7.6(4) . . . . ?
F42 C115 C15 C119 -179.3(5) . . . . ?
F44 C148 C150 F21 0.8(5) . . . . ?
F44 C148 C150 C152 -179.0(4) . . . . ?
F46 C158 C160 F9 3.1(3) . . . . ?
F46 C158 C160 C162 -176.5(3) . . . . ?
F46 C158 C168 F8 -2.4(3) . . . . ?
F46 C158 C168 C166 176.6(3) . . . . ?
F48 C103 C13 F5 1.5(4) . . . . ?
F48 C103 C13 C105 -177.9(4) . . . . ?
F50 C20 C22 F40 1.1(3) . . . . ?
F50 C20 C22 C24 -179.9(3) . . . . ?
F52 C164 C166 S12 5.2(3) . . . . ?
F52 C164 C166 C168 -179.5(3) . . . . ?
F54 C170 C172 S2 -7.6(4) . . . . ?
F54 C170 C172 C174 179.0(4) . . . . ?
F54 C170 C89 F11 2.0(5) . . . . ?
F54 C170 C89 C177 -179.0(4) . . . . ?
F56 C23 C93 F18 1.3(3) . . . . ?
F56 C23 C93 C47 -179.1(3) . . . . ?
F58 C91 C23 F56 -1.8(4) . . . . ?
F58 C91 C23 C93 179.1(3) . . . . ?
F15 C32 C34 F26 0.7(4) . . . . ?
F15 C32 C34 C36 -180.0(4) . . . . ?
O4 C70 C72 C62 -178.0(3) . . . . ?
F31 C30 C32 F15 -1.2(4) . . . . ?
F31 C30 C32 C34 178.8(4) . . . . ?
F2 C71 C143 S11 5.5(4) . . . . ?
F2 C71 C143 C9 -179.0(5) . . . . ?
F33 C109 C55 F27 2.7(5) . . . . ?
F33 C109 C55 C111 -177.0(4) . . . . ?
F35 C162 C164 F52 -1.1(4) . . . . ?
F35 C162 C164 C166 179.5(4) . . . . ?
O6 C86 C88 C90 179.2(3) . . . . ?
O6 C86 C96 C94 -179.2(3) . . . . ?
O8 C138 C140 C142 -179.7(3) . . . . ?
O10 C76 C78 C80 178.3(3) . . . . ?
F9 C160 C162 F35 0.9(4) . . . . ?
F9 C160 C162 C164 -179.6(3) . . . . ?
F19 C154 C156 F20 1.3(4) . . . . ?
F19 C154 C156 C146 -179.6(4) . . . . ?
F39 C59 C119 F28 1.6(5) . . . . ?
F39 C59 C119 C15 -179.4(5) . . . . ?
O12 C114 C116 C118 -179.2(3) . . . . ?
C1 C4 C6 S1 171.2(2) . . . . ?
C1 C4 C6 C8 0.0 . . . . ?
C4 C1 C12 F22 178.7(3) . . . . ?
C4 C1 C12 C10 0.0 . . . . ?
C4 C6 C8 F10 179.3(3) . . . . ?
C4 C6 C8 C10 0.0 . . . . ?
C6 C8 C10 F24 -178.7(3) . . . . ?
C6 C8 C10 C12 0.0 . . . . ?
C8 C10 C12 F22 -178.7(3) . . . . ?
C8 C10 C12 C1 0.0 . . . . ?
C12 C1 C4 F4 -178.6(3) . . . . ?
C12 C1 C4 C6 0.0 . . . . ?
F5 C13 C105 F47 -0.3(5) . . . . ?
F5 C13 C105 C53 -179.4(4) . . . . ?
F41 C99 C25 F25 2.5(5) . . . . ?
F41 C99 C25 C101 -180.0(4) . . . . ?
F21 C150 C152 C154 -179.9(5) . . . . ?
F21 C150 C152 F55 0.9(6) . . . . ?
F43 C29 C117 F3 -2.2(5) . . . . ?
F43 C29 C117 C59 179.1(5) . . . . ?
C14 C16 C18 F38 -179.9(3) . . . . ?
C14 C16 C18 C20 0.0 . . . . ?
C16 C14 C24 F14 178.3(3) . . . . ?
C16 C14 C24 C22 0.0 . . . . ?
C16 C18 C20 F50 179.9(3) . . . . ?
C16 C18 C20 C22 0.0 . . . . ?
C18 C20 C22 F40 -179.1(3) . . . . ?
C18 C20 C22 C24 0.0 . . . . ?
C20 C22 C24 F14 -178.3(3) . . . . ?
C20 C22 C24 C14 0.0 . . . . ?
C24 C14 C16 F6 179.8(3) . . . . ?
C24 C14 C16 C18 0.0 . . . . ?
O14 C102 C104 C106 -179.2(4) . . . . ?
F45 C174 C176 C177 -179.8(5) . . . . ?
F45 C174 C176 F57 1.9(6) . . . . ?
C26 C28 C30 F31 -178.8(4) . . . . ?
C26 C28 C30 C32 0.0 . . . . ?
C28 C26 C36 F12 176.9(4) . . . . ?
C28 C26 C36 C34 0.0 . . . . ?
C28 C30 C32 F15 180.0(4) . . . . ?
C28 C30 C32 C34 0.0 . . . . ?
C30 C32 C34 F26 -179.3(4) . . . . ?
C30 C32 C34 C36 0.0 . . . . ?
C32 C34 C36 F12 -177.0(3) . . . . ?
C32 C34 C36 C26 0.0 . . . . ?
C36 C26 C28 F30 178.5(4) . . . . ?
C36 C26 C28 C30 0.0 . . . . ?
O15 C126 C128 C130 179.7(4) . . . . ?
C38 P4 C62 C64 3.3(2) . . . . ?
C38 P4 C62 C72 -170.75(16) . . . . ?
C38 P4 C98 C100 80.8(2) . . . . ?
C38 P4 C98 C108 -101.7(2) . . . . ?
C38 C40 C42 O1 -179.8(3) . . . . ?
C38 C40 C42 C44 0.0 . . . . ?
C40 C38 C48 C46 0.0 . . . . ?
C40 C42 C44 C46 0.0 . . . . ?
C42 C44 C46 C48 0.0 . . . . ?
C44 C46 C48 C38 0.0 . . . . ?
C48 C38 C40 C42 0.0 . . . . ?
F23 C53 C107 F60 1.7(4) . . . . ?
F23 C53 C107 C51 -179.1(4) . . . . ?
F47 C105 C53 F23 0.0(5) . . . . ?
F47 C105 C53 C107 -179.1(4) . . . . ?
F3 C117 C59 F39 0.6(6) . . . . ?
F3 C117 C59 C119 -178.8(5) . . . . ?
C50 P1 C90 C88 -177.17(16) . . . . ?
C50 P1 C90 C92 -1.8(2) . . . . ?
C50 P1 C122 C124 72.4(2) . . . . ?
C50 P1 C122 C132 -109.7(2) . . . . ?
C50 C52 C54 C56 0.0 . . . . ?
C50 C52 C54 O9 -178.0(4) . . . . ?
C52 C50 C60 C58 0.0 . . . . ?
C52 C54 C56 C58 0.0 . . . . ?
C52 C54 O9 C155 178.0(6) . . . . ?
C54 C56 C58 C60 0.0 . . . . ?
C56 C54 O9 C155 0.1(8) . . . . ?
C56 C58 C60 C50 0.0 . . . . ?
C60 C50 C52 C54 0.0 . . . . ?
C62 P4 C38 C40 74.02(19) . . . . ?
C62 P4 C38 C48 -107.10(19) . . . . ?
C62 P4 C98 C100 -167.3(2) . . . . ?
C62 P4 C98 C108 10.3(3) . . . . ?
C62 C64 C66 C68 0.0 . . . . ?
C64 C62 C72 C70 0.0 . . . . ?
C64 C66 C68 C70 0.0 . . . . ?
C66 C68 C70 O4 178.1(3) . . . . ?
C66 C68 C70 C72 0.0 . . . . ?
C68 C70 C72 C62 0.0 . . . . ?
C72 C62 C64 C66 0.0 . . . . ?
C74 C76 C78 C80 0.0 . . . . ?
C76 C74 C84 P5 173.8(2) . . . . ?
C76 C74 C84 C82 0.0 . . . . ?
C76 C78 C80 C82 0.0 . . . . ?
C78 C80 C82 C84 0.0 . . . . ?
C80 C82 C84 P5 -173.3(2) . . . . ?
C80 C82 C84 C74 0.0 . . . . ?
C84 P5 C110 C112 -172.75(17) . . . . ?
C84 P5 C110 C120 1.3(2) . . . . ?
C84 P5 C134 C136 71.1(2) . . . . ?
C84 P5 C134 C144 -112.4(2) . . . . ?
C84 C74 C76 O10 -178.2(4) . . . . ?
C84 C74 C76 C78 0.0 . . . . ?
C86 C88 C90 P1 175.5(2) . . . . ?
C86 C88 C90 C92 0.0 . . . . ?
C88 C86 C96 C94 0.0 . . . . ?
C88 C90 C92 C94 0.0 . . . . ?
C90 P1 C50 C52 93.0(2) . . . . ?
C90 P1 C50 C60 -89.8(2) . . . . ?
C90 P1 C122 C124 -175.9(2) . . . . ?
C90 P1 C122 C132 1.9(3) . . . . ?
C90 C92 C94 C96 0.0 . . . . ?
C92 C94 C96 C86 0.0 . . . . ?
C96 C86 C88 C90 0.0 . . . . ?
F25 C25 C101 F49 -4.0(5) . . . . ?
F25 C25 C101 C3 177.5(5) . . . . ?
C98 P4 C38 C40 -172.24(16) . . . . ?
C98 P4 C38 C48 6.6(2) . . . . ?
C98 P4 C62 C64 -109.1(2) . . . . ?
C98 P4 C62 C72 76.8(2) . . . . ?
C98 C100 C102 O14 179.1(5) . . . . ?
C98 C100 C102 C104 0.0 . . . . ?
C100 C98 C108 C106 0.0 . . . . ?
C100 C102 C104 C106 0.0 . . . . ?
C102 C104 C106 C108 0.0 . . . . ?
C104 C106 C108 C98 0.0 . . . . ?
C108 C98 C100 C102 0.0 . . . . ?
C110 P5 C84 C74 81.5(2) . . . . ?
C110 P5 C84 C82 -105.0(2) . . . . ?
C110 P5 C134 C136 -175.87(18) . . . . ?
C110 P5 C134 C144 0.7(2) . . . . ?
C110 C112 C114 O12 179.1(4) . . . . ?
C110 C112 C114 C116 0.0 . . . . ?
C112 C110 C120 C118 0.0 . . . . ?
C112 C114 C116 C118 0.0 . . . . ?
C114 C116 C118 C120 0.0 . . . . ?
C116 C118 C120 C110 0.0 . . . . ?
C120 C110 C112 C114 0.0 . . . . ?
C122 P1 C50 C52 -155.6(2) . . . . ?
C122 P1 C50 C60 21.7(2) . . . . ?
C122 P1 C90 C88 72.83(19) . . . . ?
C122 P1 C90 C92 -111.79(19) . . . . ?
C122 C124 C126 O15 -179.7(5) . . . . ?
C122 C124 C126 C128 0.0 . . . . ?
C124 C122 C132 C130 0.0 . . . . ?
C124 C126 C128 C130 0.0 . . . . ?
C126 C128 C130 C132 0.0 . . . . ?
C128 C130 C132 C122 0.0 . . . . ?
C132 C122 C124 C126 0.0 . . . . ?
F51 C139 C35 F59 -0.6(6) . . . . ?
F51 C139 C35 C141 179.8(6) . . . . ?
F51 C139 C9 F17 1.7(5) . . . . ?
F51 C139 C9 C143 -179.8(5) . . . . ?
C134 P5 C84 C74 -165.26(17) . . . . ?
C134 P5 C84 C82 8.3(2) . . . . ?
C134 P5 C110 C112 74.9(2) . . . . ?
C134 P5 C110 C120 -111.0(2) . . . . ?
C134 C136 C138 O8 179.7(4) . . . . ?
C134 C136 C138 C140 0.0 . . . . ?
C136 C134 C144 C142 0.0 . . . . ?
C136 C138 C140 C142 0.0 . . . . ?
C138 C140 C142 C144 0.0 . . . . ?
C140 C142 C144 C134 0.0 . . . . ?
C144 C134 C136 C138 0.0 . . . . ?
C146 C148 C150 F21 179.9(5) . . . . ?
C146 C148 C150 C152 0.0 . . . . ?
C148 C146 C156 F20 179.1(4) . . . . ?
C148 C146 C156 C154 0.0 . . . . ?
C148 C150 C152 C154 0.0 . . . . ?
C148 C150 C152 F55 -179.3(6) . . . . ?
C150 C152 C154 F19 179.5(5) . . . . ?
C150 C152 C154 C156 0.0 . . . . ?
C152 C154 C156 F20 -179.1(4) . . . . ?
C152 C154 C156 C146 0.0 . . . . ?
C156 C146 C148 F44 179.0(4) . . . . ?
C156 C146 C148 C150 0.0 . . . . ?
C158 C160 C162 F35 -179.5(4) . . . . ?
C158 C160 C162 C164 0.0 . . . . ?
C160 C158 C168 F8 -179.0(3) . . . . ?
C160 C158 C168 C166 0.0 . . . . ?
C160 C162 C164 F52 179.5(3) . . . . ?
C160 C162 C164 C166 0.0 . . . . ?
C162 C164 C166 S12 -175.4(2) . . . . ?
C162 C164 C166 C168 0.0 . . . . ?
C164 C166 C168 F8 179.0(3) . . . . ?
C164 C166 C168 C158 0.0 . . . . ?
C168 C158 C160 F9 179.6(3) . . . . ?
C168 C158 C160 C162 0.0 . . . . ?
C170 C172 C174 F45 179.8(5) . . . . ?
C170 C172 C174 C176 0.0 . . . . ?
C172 C170 C89 F11 -178.9(4) . . . . ?
C172 C170 C89 C177 0.0 . . . . ?
C172 C174 C176 C177 0.0 . . . . ?
C172 C174 C176 F57 -178.3(6) . . . . ?
C174 C176 C177 C89 0.0 . . . . ?
C174 C176 C177 F7 -179.6(5) . . . . ?
C176 C177 C89 F11 178.9(4) . . . . ?
C176 C177 C89 C170 0.0 . . . . ?
C89 C170 C172 S2 173.4(3) . . . . ?
C89 C170 C172 C174 0.0 . . . . ?
C45 C91 C23 F56 179.2(3) . . . . ?
C45 C91 C23 C93 0.0 . . . . ?
C91 C45 C95 F16 -178.2(3) . . . . ?
C91 C45 C95 C47 0.0 . . . . ?
C91 C23 C93 F18 -179.5(3) . . . . ?
C91 C23 C93 C47 0.0 . . . . ?
C23 C93 C47 S8 -171.1(2) . . . . ?
C23 C93 C47 C95 0.0 . . . . ?
C93 C47 C95 F16 178.1(3) . . . . ?
C93 C47 C95 C45 0.0 . . . . ?
C95 C45 C91 F58 -179.1(3) . . . . ?
C95 C45 C91 C23 0.0 . . . . ?
F13 C7 C113 F37 2.1(5) . . . . ?
F13 C7 C113 C27 -178.2(5) . . . . ?
C3 C97 C49 F36 176.9(4) . . . . ?
C3 C97 C49 C99 0.0 . . . . ?
C97 C3 C101 F49 -178.5(5) . . . . ?
C97 C3 C101 C25 0.0 . . . . ?
C97 C49 C99 F41 180.0(4) . . . . ?
C97 C49 C99 C25 0.0 . . . . ?
C49 C99 C25 F25 -177.5(5) . . . . ?
C49 C99 C25 C101 0.0 . . . . ?
C99 C25 C101 F49 178.5(5) . . . . ?
C99 C25 C101 C3 0.0 . . . . ?
C101 C3 C97 S6 -171.5(3) . . . . ?
C101 C3 C97 C49 0.0 . . . . ?
C51 C103 C13 F5 179.4(4) . . . . ?
C51 C103 C13 C105 0.0 . . . . ?
C103 C51 C107 F60 179.2(4) . . . . ?
C103 C51 C107 C53 0.0 . . . . ?
C103 C13 C105 F47 179.1(4) . . . . ?
C103 C13 C105 C53 0.0 . . . . ?
C13 C105 C53 F23 179.1(4) . . . . ?
C13 C105 C53 C107 0.0 . . . . ?
C105 C53 C107 F60 -179.2(4) . . . . ?
C105 C53 C107 C51 0.0 . . . . ?
C107 C51 C103 F48 177.8(4) . . . . ?
C107 C51 C103 C13 0.0 . . . . ?
F53 C141 C71 F2 1.3(5) . . . . ?
F53 C141 C71 C143 -177.8(5) . . . . ?
F27 C55 C111 C7 -179.8(5) . . . . ?
F27 C55 C111 F29 0.1(5) . . . . ?
O2 C33 C133 C67 179.9(17) . . . . ?
C27 C109 C55 F27 179.8(5) . . . . ?
C27 C109 C55 C111 0.0 . . . . ?
C109 C27 C113 F37 179.7(4) . . . . ?
C109 C27 C113 C7 0.0 . . . . ?
C109 C55 C111 C7 0.0 . . . . ?
C109 C55 C111 F29 179.9(5) . . . . ?
C55 C111 C7 F13 178.2(5) . . . . ?
C55 C111 C7 C113 0.0 . . . . ?
C111 C7 C113 F37 -179.7(4) . . . . ?
C111 C7 C113 C27 0.0 . . . . ?
C113 C27 C109 F33 176.9(4) . . . . ?
C113 C27 C109 C55 0.0 . . . . ?
C57 O1 C42 C40 -5.1(5) . . . . ?
C57 O1 C42 C44 175.1(3) . . . . ?
F55 C152 C154 F19 -1.2(6) . . . . ?
F55 C152 C154 C156 179.3(5) . . . . ?
C115 C29 C117 F3 178.8(5) . . . . ?
C115 C29 C117 C59 0.0 . . . . ?
C29 C115 C15 S7 -173.0(3) . . . . ?
C29 C115 C15 C119 0.0 . . . . ?
C29 C117 C59 F39 179.4(5) . . . . ?
C29 C117 C59 C119 0.0 . . . . ?
C117 C59 C119 F28 -179.1(4) . . . . ?
C117 C59 C119 C15 0.0 . . . . ?
C59 C119 C15 S7 173.0(3) . . . . ?
C59 C119 C15 C115 0.0 . . . . ?
C15 C115 C29 F43 -179.1(5) . . . . ?
C15 C115 C29 C117 0.0 . . . . ?
O9 C54 C56 C58 177.9(5) . . . . ?
F7 C177 C89 F11 -1.5(5) . . . . ?
F7 C177 C89 C170 179.6(5) . . . . ?
C121 O4 C70 C68 180.0(3) . . . . ?
C121 O4 C70 C72 -2.0(5) . . . . ?
F57 C176 C177 C89 178.4(6) . . . . ?
F57 C176 C177 F7 -1.2(6) . . . . ?
C61 O10 C76 C74 -9.7(6) . . . . ?
C61 O10 C76 C78 172.1(4) . . . . ?
F29 C111 C7 F13 -1.7(5) . . . . ?
F29 C111 C7 C113 -179.9(5) . . . . ?
F59 C35 C141 F53 -1.7(6) . . . . ?
F59 C35 C141 C71 -179.6(6) . . . . ?
C123 O6 C86 C88 -2.0(5) . . . . ?
C123 O6 C86 C96 177.1(4) . . . . ?
C31 C125 C63 C127 0.0 . . . . ?
C31 C129 P2 Ag9 134.8(6) . . . . ?
C31 C129 P2 C67 -103.3(8) . . . . ?
C31 C129 P2 C147 13.3(10) . . . . ?
C125 C31 C129 C2 0.0 . . . . ?
C125 C31 C129 P2 -178.3(9) . . . . ?
C125 C63 C127 C2 0.0 . . . . ?
C125 C63 C127 O11 179.4(8) . . . . ?
C63 C127 C2 C129 0.0 . . . . ?
C63 C127 O11 C73 -179.0(7) . . . . ?
C127 C2 C129 C31 0.0 . . . . ?
C127 C2 C129 P2 178.3(9) . . . . ?
C2 C127 O11 C73 0.4(10) . . . . ?
C2 C129 P2 Ag9 -43.5(8) . . . . ?
C2 C129 P2 C67 78.4(8) . . . . ?
C2 C129 P2 C147 -165.0(6) . . . . ?
C129 C31 C125 C63 0.0 . . . . ?
O5 C151 C19 C147 -177.3(10) . . . . ?
C65 O15 C126 C124 -4.1(7) . . . . ?
C65 O15 C126 C128 176.2(5) . . . . ?
C131 C33 C133 C67 0.0 . . . . ?
C33 C131 C17 C135 0.0 . . . . ?
C33 C133 C67 C135 0.0 . . . . ?
C33 C133 C67 P2 -179.4(11) . . . . ?
C133 C67 C135 C17 0.0 . . . . ?
C133 C67 P2 Ag9 -44.4(9) . . . . ?
C133 C67 P2 C129 -164.5(7) . . . . ?
C133 C67 P2 C147 78.7(9) . . . . ?
C67 C135 C17 C131 0.0 . . . . ?
C135 C67 P2 Ag9 136.2(7) . . . . ?
C135 C67 P2 C129 16.1(11) . . . . ?
C135 C67 P2 C147 -100.7(10) . . . . ?
C17 C131 C33 O2 -179.9(15) . . . . ?
C17 C131 C33 C133 0.0 . . . . ?
C137 O12 C114 C112 -3.1(6) . . . . ?
C137 O12 C114 C116 176.0(4) . . . . ?
C69 O14 C102 C100 -6.5(7) . . . . ?
C69 O14 C102 C104 172.7(5) . . . . ?
O11 C127 C2 C129 -179.4(9) . . . . ?
C139 C35 C141 F53 177.8(5) . . . . ?
C139 C35 C141 C71 0.0 . . . . ?
C35 C139 C9 F17 -178.5(4) . . . . ?
C35 C139 C9 C143 0.0 . . . . ?
C35 C141 C71 F2 179.1(5) . . . . ?
C35 C141 C71 C143 0.0 . . . . ?
C141 C71 C143 S11 -175.5(3) . . . . ?
C141 C71 C143 C9 0.0 . . . . ?
C71 C143 C9 F17 178.4(4) . . . . ?
C71 C143 C9 C139 0.0 . . . . ?
C9 C139 C35 F59 179.6(6) . . . . ?
C9 C139 C35 C141 0.0 . . . . ?
C145 O8 C138 C136 -4.0(6) . . . . ?
C145 O8 C138 C140 175.7(4) . . . . ?
C147 C37 C149 C75 0.0 . . . . ?
C37 C147 C19 C151 0.0 . . . . ?
C37 C147 P2 Ag9 121.0(5) . . . . ?
C37 C147 P2 C129 -117.4(7) . . . . ?
C37 C147 P2 C67 -3.6(9) . . . . ?
C37 C149 C75 C151 0.0 . . . . ?
C149 C75 C151 O5 177.6(9) . . . . ?
C149 C75 C151 C19 0.0 . . . . ?
C75 C151 C19 C147 0.0 . . . . ?
C19 C147 C37 C149 0.0 . . . . ?
C19 C147 P2 Ag9 -50.0(8) . . . . ?
C19 C147 P2 C129 71.6(8) . . . . ?
C19 C147 P2 C67 -174.7(7) . . . . ?
C153 O2 C33 C131 165.7(13) . . . . ?
C153 O2 C33 C133 -14(2) . . . . ?
C77 O5 C151 C75 174.8(8) . . . . ?
C77 O5 C151 C19 -7.8(13) . . . . ?
C39 C157 C79 C159 0.0 . . . . ?
C157 C39 C161 P3 178.3(14) . . . . ?
C157 C39 C161 C5 0.0 . . . . ?
C157 C79 C159 C5 0.0 . . . . ?
C157 C79 C159 O3 -169.5(18) . . . . ?
C79 C159 C5 C161 0.0 . . . . ?
C79 C159 O3 C81 144(2) . . . . ?
C159 C5 C161 P3 -178.4(13) . . . . ?
C159 C5 C161 C39 0.0 . . . . ?
C5 C159 O3 C81 -26(3) . . . . ?
C161 P3 C167 C83 -177.2(10) . . . . ?
C161 P3 C167 C21 -3(2) . . . . ?
C161 P3 C43 C171 78.6(13) . . . . ?
C161 P3 C43 C173 -109.5(14) . . . . ?
C161 C39 C157 C79 0.0 . . . . ?
O3 C159 C5 C161 169.2(18) . . . . ?
O13 C165 C83 C167 179.9(17) . . . . ?
C163 O13 C165 C41 157.7(14) . . . . ?
C163 O13 C165 C83 -22(2) . . . . ?
C41 C165 C83 C167 0.0 . . . . ?
C165 C41 C169 C21 0.0 . . . . ?
C165 C83 C167 P3 174.8(16) . . . . ?
C165 C83 C167 C21 0.0 . . . . ?
C83 C167 C21 C169 0.0 . . . . ?
C167 P3 C161 C39 -68.1(14) . . . . ?
C167 P3 C161 C5 110.2(13) . . . . ?
C167 P3 C43 C171 -178.7(12) . . . . ?
C167 P3 C43 C173 -6.8(18) . . . . ?
C167 C21 C169 C41 0.0 . . . . ?
C169 C41 C165 O13 -179.9(17) . . . . ?
C169 C41 C165 C83 0.0 . . . . ?
O7 C85 C171 C43 176(3) . . . . ?
O7 C85 C175 C87 -176(3) . . . . ?
C85 C171 C43 P3 172.3(15) . . . . ?
C85 C171 C43 C173 0.0 . . . . ?
C171 C85 C175 C87 0.0 . . . . ?
C171 C43 C173 C87 0.0 . . . . ?
C43 P3 C161 C39 41.3(14) . . . . ?
C43 P3 C161 C5 -140.4(11) . . . . ?
C43 P3 C167 C83 78.4(12) . . . . ?
C43 P3 C167 C21 -107.6(17) . . . . ?
C43 C173 C87 C175 0.0 . . . . ?
C173 C87 C175 C85 0.0 . . . . ?
C175 C85 C171 C43 0.0 . . . . ?
C11 O7 C85 C171 9(3) . . . . ?
C11 O7 C85 C175 -175(2) . . . . ?
P2 C67 C135 C17 179.4(12) . . . . ?
P2 C147 C37 C149 -171.1(7) . . . . ?
P2 C147 C19 C151 171.0(8) . . . . ?
Ag5 S9 C51 C103 -21.7(3) . . . . ?
Ag5 S9 C51 C107 151.5(2) . . . . ?
Ag5 S5 C27 C109 -14.5(3) . . . . ?
Ag5 S5 C27 C113 158.1(2) . . . . ?
Ag5 S11 C143 C71 154.1(2) . . . . ?
Ag5 S11 C143 C9 -21.3(3) . . . . ?
Ag5 P3 C161 C39 165.2(8) . . . . ?
Ag5 P3 C161 C5 -16.5(14) . . . . ?
Ag5 P3 C167 C83 -47.9(13) . . . . ?
Ag5 P3 C167 C21 126.1(14) . . . . ?
Ag5 P3 C43 C171 -50.2(12) . . . . ?
Ag5 P3 C43 C173 121.7(12) . . . . ?

loop_
_smtbx_masks_void_nr
_smtbx_masks_void_average_x
_smtbx_masks_void_average_y
_smtbx_masks_void_average_z
_smtbx_masks_void_volume
_smtbx_masks_void_count_electrons
_smtbx_masks_void_content
1 -0.166 0.210 0.726 690.4 95.8 '1 CH2Cl2,3 CH3OH'
2 0.166 0.790 0.274 690.4 96.3 '1 CH2Cl2,3 CH3OH'
3 0.420 0.460 0.585 17.1 1.2 ?
4 0.580 0.540 0.415 17.1 1.2 ?
